data_7102815
loop_
_publ_author_name
'Han, Ying-Feng'
'Lin, Yue-Jian'
'Weng, Lin-Hong'
'Berke, Heinz'
'Jin, Guo-Xin'

_publ_section_title
;
 Stepwise formation of "organometallic boxes" with half-sandwich
 Ir, Rh and Ru fragments
;
_journal_coden_ASTM CHCOFS
_journal_issue 3
_journal_name_full
;
 Chemical Communications (Cambridge, United Kingdom)
;
_journal_page_first 350
_journal_page_last 352
_journal_paper_doi 10.1039/b711809k
_journal_year 2008
_chemical_formula_sum 'C176 H172 F24 Ir8 N16 O40 S8'
_chemical_formula_weight 5401.55
_space_group_IT_number 14
_symmetry_cell_setting monoclinic
_symmetry_space_group_name_Hall '-P 2yn'
_symmetry_space_group_name_H-M 'P 1 21/n 1'
_atom_sites_solution_hydrogens geom
_atom_sites_solution_primary direct
_atom_sites_solution_secondary difmap
_audit_creation_method SHELXL-97
_cell_angle_alpha 90.00
_cell_angle_beta 90.037(7)
_cell_angle_gamma 90.00
_cell_formula_units_Z 4
_cell_length_a 30.733(12)
_cell_length_b 21.788(9)
_cell_length_c 31.101(13)
_cell_measurement_reflns_used 994
_cell_measurement_temperature 293(2)
_cell_measurement_theta_max 27.124
_cell_measurement_theta_min 2.554
_cell_volume 20826(15)
_computing_cell_refinement 'Bruker SMART'
_computing_data_collection 'Bruker SMART'
_computing_data_reduction 'Bruker SHELXTL'
_computing_molecular_graphics 'Bruker SHELXTL'
_computing_publication_material 'Bruker SHELXTL'
_computing_structure_refinement 'SHELXL-97 (Sheldrick, 1997)'
_computing_structure_solution 'SHELXS-97 (Sheldrick, 1990)'
_diffrn_ambient_temperature 293(2)
_diffrn_measured_fraction_theta_full 1.000
_diffrn_measured_fraction_theta_max 1.000
_diffrn_radiation_monochromator graphite
_diffrn_radiation_source 'fine-focus sealed tube'
_diffrn_radiation_type MoK\a
_diffrn_radiation_wavelength 0.71073
_diffrn_reflns_av_R_equivalents 0.1508
_diffrn_reflns_av_sigmaI/netI 0.2548
_diffrn_reflns_limit_h_max 36
_diffrn_reflns_limit_h_min -36
_diffrn_reflns_limit_k_max 25
_diffrn_reflns_limit_k_min -25
_diffrn_reflns_limit_l_max 36
_diffrn_reflns_limit_l_min -21
_diffrn_reflns_number 87000
_diffrn_reflns_theta_full 25.00
_diffrn_reflns_theta_max 25.00
_diffrn_reflns_theta_min 1.15
_diffrn_standards_decay_% 10.76
_exptl_absorpt_coefficient_mu 5.187
_exptl_absorpt_correction_T_max 0.6250
_exptl_absorpt_correction_T_min 0.4235
_exptl_absorpt_correction_type multi-scan
_exptl_absorpt_process_details sadabs
_exptl_crystal_colour red
_exptl_crystal_density_diffrn 1.723
_exptl_crystal_density_method 'not measured'
_exptl_crystal_description prism
_exptl_crystal_F_000 9020
_exptl_crystal_size_max 0.20
_exptl_crystal_size_mid 0.15
_exptl_crystal_size_min 0.10
_refine_diff_density_max 4.261
_refine_diff_density_min -2.202
_refine_diff_density_rms 0.276
_refine_ls_extinction_method none
_refine_ls_goodness_of_fit_ref 0.920
_refine_ls_hydrogen_treatment constr
_refine_ls_matrix_type full
_refine_ls_number_parameters 1541
_refine_ls_number_reflns 36647
_refine_ls_number_restraints 93
_refine_ls_restrained_S_all 0.920
_refine_ls_R_factor_all 0.2275
_refine_ls_R_factor_gt 0.1012
_refine_ls_shift/su_max 0.006
_refine_ls_shift/su_mean 0.000
_refine_ls_structure_factor_coef Fsqd
_refine_ls_weighting_details 'calc w=1/[\s^2^(Fo^2^)+(0.0897P)^2^+0.0000P] where P=(Fo^2^+2Fc^2^)/3'
_refine_ls_weighting_scheme calc
_refine_ls_wR_factor_gt 0.2238
_refine_ls_wR_factor_ref 0.2576
_reflns_number_gt 10868
_reflns_number_total 36647
_reflns_threshold_expression >2sigma(I)
_cod_data_source_file b711809k.txt
_cod_data_source_block f70110b
_cod_depositor_comments
;
The following automatic conversions were performed:
'_symmetry_cell_setting' value 'Monoclinic' changed to 'monoclinic'
according to '/home/saulius/struct/CIF-dictionaries/cif_core.dic'
dictionary named 'cif_core.dic' version 2.4.1 from 2010-06-29.

Automatic conversion script
Id: cif_fix_enum 1527 2010-12-29 10:47:43Z saulius 
;
_cod_original_sg_symbol_H-M 'P2(1)/n '
_cod_database_code 7102815

loop_
_symmetry_equiv_pos_as_xyz
'x, y, z'
'-x+1/2, y+1/2, -z+1/2'
'-x, -y, -z'
'x-1/2, -y-1/2, z-1/2'

loop_
_atom_site_label
_atom_site_type_symbol
_atom_site_fract_x
_atom_site_fract_y
_atom_site_fract_z
_atom_site_U_iso_or_equiv
_atom_site_adp_type
_atom_site_occupancy
_atom_site_symmetry_multiplicity
_atom_site_calc_flag
_atom_site_refinement_flags
_atom_site_disorder_assembly
_atom_site_disorder_group
Ir1 Ir 0.61332(3) 0.12767(5) 0.91097(3) 0.0754(4) Uani 1 1 d . . .
Ir2 Ir 0.70071(3) 0.14065(5) 0.46476(3) 0.0604(3) Uani 1 1 d . . .
Ir3 Ir 0.26441(3) 0.12362(5) 0.37751(3) 0.0723(3) Uani 1 1 d . . .
Ir4 Ir 0.17324(3) 0.11763(5) 0.82152(3) 0.0610(3) Uani 1 1 d . . .
Ir5 Ir 0.50960(3) 0.32853(5) 0.95161(3) 0.0669(3) Uani 1 1 d . . .
Ir6 Ir 0.75047(3) 0.32647(5) 0.57706(3) 0.0674(3) Uani 1 1 d . . .
Ir7 Ir 0.36854(3) 0.32541(5) 0.33696(3) 0.0666(3) Uani 1 1 d . . .
Ir8 Ir 0.12669(3) 0.31012(5) 0.71220(3) 0.0699(3) Uani 1 1 d . . .
N1 N 0.5743(6) 0.1282(10) 0.8543(6) 0.074(7) Uani 1 1 d . . .
N2 N 0.6438(5) 0.1350(8) 0.5050(5) 0.042(4) Uani 1 1 d U . .
N3 N 0.3032(6) 0.1238(9) 0.4349(7) 0.066(6) Uani 1 1 d . . .
N4 N 0.2316(5) 0.1176(8) 0.7852(6) 0.049(5) Uani 1 1 d U . .
N5 N 0.5033(5) 0.1195(9) 0.6585(7) 0.072(6) Uani 1 1 d . . .
H5 H 0.4758 0.1190 0.6533 0.086 Uiso 1 1 calc R . .
N6 N 0.4512(5) 0.1269(8) 0.5804(6) 0.059(5) Uani 1 1 d . . .
N7 N 0.3717(5) 0.1288(7) 0.6311(6) 0.051(5) Uani 1 1 d . . .
H7 H 0.3991 0.1326 0.6364 0.061 Uiso 1 1 calc R . .
N8 N 0.4267(5) 0.1211(8) 0.7097(6) 0.061(5) Uani 1 1 d . . .
N9 N 0.4949(6) 0.3169(9) 0.8862(6) 0.066(6) Uani 1 1 d . A .
N10 N 0.6851(5) 0.3195(8) 0.5938(6) 0.053(5) Uani 1 1 d . . .
N11 N 0.3830(8) 0.3169(9) 0.4042(7) 0.072(6) Uani 1 1 d . . .
N12 N 0.1939(6) 0.3049(9) 0.6986(7) 0.067(6) Uani 1 1 d U B .
N13 N 0.4943(6) 0.3034(10) 0.6792(6) 0.092(8) Uani 1 1 d . . .
H13' H 0.4705 0.2999 0.6649 0.110 Uiso 1 1 calc R . .
N14 N 0.4752(6) 0.3066(7) 0.5881(7) 0.060(5) Uiso 1 1 d . . .
N15 N 0.3825(5) 0.3035(8) 0.6096(5) 0.067(6) Uani 1 1 d . . .
H15 H 0.4056 0.3028 0.6253 0.080 Uiso 1 1 calc R . .
N16 N 0.4025(5) 0.3013(9) 0.7015(6) 0.064(6) Uani 1 1 d . . .
O1 O 0.6126(4) 0.2241(6) 0.9086(4) 0.050(4) Uiso 1 1 d . A .
O2 O 0.5524(4) 0.1498(6) 0.9415(6) 0.076(5) Uani 1 1 d . . .
O3 O 0.5728(4) 0.3054(7) 0.9300(6) 0.076(6) Uani 1 1 d . A .
O4 O 0.5095(5) 0.2343(7) 0.9543(5) 0.078(5) Uiso 1 1 d . A .
O5 O 0.6973(4) 0.2357(5) 0.4731(4) 0.048(4) Uiso 1 1 d . . .
O6 O 0.7316(4) 0.1551(7) 0.5284(4) 0.062(4) Uani 1 1 d . . .
O7 O 0.7219(4) 0.3127(6) 0.5148(4) 0.055(4) Uani 1 1 d . . .
O8 O 0.7515(5) 0.2359(7) 0.5738(6) 0.082(5) Uiso 1 1 d . . .
O9 O 0.2645(4) 0.2206(6) 0.3787(5) 0.055(4) Uiso 1 1 d . . .
O10 O 0.3280(5) 0.1469(7) 0.3488(6) 0.080(5) Uiso 1 1 d . . .
O11 O 0.3045(4) 0.3015(7) 0.3593(5) 0.068(5) Uani 1 1 d . . .
O12 O 0.3696(5) 0.2323(6) 0.3357(5) 0.067(4) Uiso 1 1 d . . .
O13 O 0.1751(4) 0.2131(6) 0.8170(5) 0.056(4) Uiso 1 1 d . B .
O14 O 0.1440(5) 0.1353(7) 0.7586(5) 0.066(5) Uani 1 1 d . . .
O15 O 0.1521(5) 0.2908(8) 0.7773(4) 0.072(5) Uani 1 1 d . B .
O16 O 0.1285(4) 0.2160(6) 0.7155(5) 0.062(4) Uiso 1 1 d . B .
C1 C 0.5019(6) 0.1180(9) 0.7383(6) 0.045(6) Uani 1 1 d . . .
C2 C 0.5223(6) 0.1182(10) 0.6975(7) 0.053(6) Uani 1 1 d . . .
C3 C 0.5692(8) 0.1139(9) 0.6931(8) 0.067(7) Uiso 1 1 d . . .
H3 H 0.5902 0.1116 0.7145 0.081 Uiso 1 1 calc R . .
C4 C 0.5747(7) 0.1140(9) 0.6501(8) 0.061(6) Uani 1 1 d U . .
H4 H 0.6016 0.1092 0.6370 0.073 Uiso 1 1 calc R . .
C5 C 0.5369(7) 0.1218(9) 0.6276(7) 0.053(6) Uani 1 1 d U . .
C6 C 0.5304(6) 0.1217(10) 0.5824(6) 0.052(6) Uani 1 1 d . . .
C7 C 0.4923(7) 0.1268(10) 0.5638(7) 0.051(6) Uani 1 1 d . . .
C8 C 0.4841(8) 0.1274(10) 0.5190(9) 0.076(8) Uiso 1 1 d . . .
H8 H 0.5067 0.1271 0.4991 0.091 Uiso 1 1 calc R . .
C9 C 0.4450(6) 0.1283(8) 0.5073(7) 0.050(6) Uiso 1 1 d . . .
H9A H 0.4339 0.1295 0.4795 0.060 Uiso 1 1 calc R . .
C10 C 0.4215(7) 0.1269(9) 0.5476(8) 0.053(6) Uani 1 1 d U . .
C11 C 0.3785(8) 0.1331(10) 0.5512(7) 0.054(6) Uani 1 1 d . . .
C12 C 0.3536(7) 0.1290(9) 0.5912(7) 0.046(6) Uani 1 1 d . . .
C13 C 0.3069(7) 0.1230(11) 0.5956(7) 0.069(7) Uani 1 1 d . . .
H13 H 0.2859 0.1218 0.5741 0.082 Uiso 1 1 calc R . .
C14 C 0.3011(8) 0.1197(13) 0.6396(7) 0.085(9) Uani 1 1 d . . .
H14 H 0.2737 0.1167 0.6520 0.102 Uiso 1 1 calc R . .
C15 C 0.3379(7) 0.1210(10) 0.6635(7) 0.049(6) Uani 1 1 d . . .
C16 C 0.3446(8) 0.1195(9) 0.7058(7) 0.059(7) Uani 1 1 d . . .
C17 C 0.3839(7) 0.1201(9) 0.7265(8) 0.051(6) Uiso 1 1 d . . .
C18 C 0.3895(7) 0.1177(9) 0.7754(8) 0.061(6) Uani 1 1 d U . .
H18 H 0.3675 0.1169 0.7959 0.073 Uiso 1 1 calc R . .
C19 C 0.4341(7) 0.1170(9) 0.7828(9) 0.071(7) Uiso 1 1 d . . .
H19 H 0.4471 0.1171 0.8098 0.085 Uiso 1 1 calc R . .
C20 C 0.4588(7) 0.1160(10) 0.7404(7) 0.056(6) Uani 1 1 d U . .
C21 C 0.5259(7) 0.1176(10) 0.7791(7) 0.038(5) Uani 1 1 d . . .
C22 C 0.5256(8) 0.0763(11) 0.8100(12) 0.089(11) Uani 1 1 d . . .
H22 H 0.5091 0.0415 0.8042 0.107 Uiso 1 1 calc R . .
C23 C 0.5461(9) 0.0763(16) 0.8495(12) 0.126(15) Uani 1 1 d . . .
H23 H 0.5420 0.0463 0.8704 0.151 Uiso 1 1 calc R . .
C24 C 0.5799(7) 0.1692(11) 0.8221(9) 0.067(8) Uani 1 1 d . . .
H24 H 0.5996 0.2011 0.8258 0.081 Uiso 1 1 calc R . .
C25 C 0.5576(9) 0.1650(14) 0.7843(8) 0.088(10) Uani 1 1 d . . .
H25 H 0.5629 0.1928 0.7622 0.106 Uiso 1 1 calc R . .
C26 C 0.5696(7) 0.1264(10) 0.5535(7) 0.047(6) Uani 1 1 d U . .
C27 C 0.5991(7) 0.0804(9) 0.5564(7) 0.061(7) Uani 1 1 d . . .
H27 H 0.5950 0.0467 0.5743 0.073 Uiso 1 1 calc R . .
C28 C 0.6379(7) 0.0874(10) 0.5296(7) 0.060(7) Uani 1 1 d . . .
H28 H 0.6590 0.0568 0.5301 0.072 Uiso 1 1 calc R . .
C29 C 0.6135(7) 0.1758(11) 0.5027(8) 0.067(7) Uani 1 1 d . . .
H29 H 0.6152 0.2066 0.4820 0.080 Uiso 1 1 calc R . .
C30 C 0.5772(7) 0.1741(10) 0.5317(7) 0.057(6) Uani 1 1 d . . .
H30 H 0.5592 0.2082 0.5345 0.069 Uiso 1 1 calc R . .
C31 C 0.3480(9) 0.1297(15) 0.5129(9) 0.112(13) Uani 1 1 d . . .
C32 C 0.3559(7) 0.0837(8) 0.4791(7) 0.044(6) Uani 1 1 d . . .
H32 H 0.3767 0.0536 0.4839 0.052 Uiso 1 1 calc R . .
C33 C 0.3342(7) 0.0837(12) 0.4414(8) 0.067(8) Uani 1 1 d . . .
H33 H 0.3411 0.0553 0.4201 0.080 Uiso 1 1 calc R . .
C34 C 0.2943(8) 0.1660(12) 0.4684(11) 0.083(9) Uani 1 1 d . . .
H34 H 0.2718 0.1941 0.4646 0.100 Uiso 1 1 calc R . .
C35 C 0.3156(8) 0.1675(13) 0.5035(8) 0.072(8) Uani 1 1 d . . .
H35 H 0.3079 0.1968 0.5238 0.086 Uiso 1 1 calc R . .
C36 C 0.3071(6) 0.1202(9) 0.7345(6) 0.041(5) Uani 1 1 d . . .
C37 C 0.2751(7) 0.0735(10) 0.7301(7) 0.062(7) Uani 1 1 d . . .
H37 H 0.2784 0.0425 0.7098 0.074 Uiso 1 1 calc R . .
C38 C 0.2386(8) 0.0752(11) 0.7569(8) 0.071(7) Uiso 1 1 d . . .
H38 H 0.2181 0.0440 0.7542 0.085 Uiso 1 1 calc R . .
C39 C 0.2620(8) 0.1623(13) 0.7897(8) 0.081(8) Uani 1 1 d . . .
H39 H 0.2590 0.1913 0.8114 0.097 Uiso 1 1 calc R . .
C40 C 0.2985(6) 0.1653(9) 0.7612(8) 0.057(7) Uani 1 1 d . . .
H40 H 0.3164 0.1997 0.7617 0.068 Uiso 1 1 calc R . .
C41 C 0.4650(7) 0.3054(10) 0.7516(7) 0.060(7) Uani 1 1 d . . .
C42 C 0.5003(6) 0.3089(9) 0.7232(7) 0.048(6) Uani 1 1 d . . .
C43 C 0.5429(9) 0.3103(11) 0.7359(10) 0.089(9) Uiso 1 1 d . . .
H43 H 0.5524 0.3119 0.7643 0.107 Uiso 1 1 calc R . .
C44 C 0.5708(8) 0.3089(10) 0.6989(7) 0.068(7) Uani 1 1 d . . .
H44 H 0.6010 0.3100 0.6975 0.081 Uiso 1 1 calc R . .
C45 C 0.5389(7) 0.3053(9) 0.6638(8) 0.049(6) Uani 1 1 d U . .
C46 C 0.5481(7) 0.3100(11) 0.6209(8) 0.067(7) Uani 1 1 d . . .
C47 C 0.5200(7) 0.3135(12) 0.5847(7) 0.067(7) Uani 1 1 d . . .
C48 C 0.5298(7) 0.3215(10) 0.5408(7) 0.056(6) Uani 1 1 d . . .
H48 H 0.5573 0.3283 0.5291 0.067 Uiso 1 1 calc R . .
C49 C 0.4919(9) 0.3174(11) 0.5184(9) 0.090(9) Uani 1 1 d . . .
H49 H 0.4894 0.3204 0.4887 0.108 Uiso 1 1 calc R . .
C50 C 0.4568(8) 0.3078(11) 0.5468(8) 0.067(7) Uani 1 1 d . . .
C51 C 0.4149(7) 0.3068(9) 0.5361(7) 0.050(6) Uani 1 1 d . . .
C52 C 0.3802(7) 0.3057(9) 0.5649(7) 0.046(6) Uani 1 1 d . . .
C53 C 0.3338(6) 0.3126(11) 0.5550(7) 0.067(7) Uani 1 1 d . . .
H53 H 0.3221 0.3183 0.5276 0.080 Uiso 1 1 calc R . .
C54 C 0.3106(7) 0.3092(10) 0.5919(8) 0.062(7) Uani 1 1 d . . .
H54 H 0.2805 0.3111 0.5947 0.075 Uiso 1 1 calc R . .
C55 C 0.3397(8) 0.3025(11) 0.6235(8) 0.068(7) Uani 1 1 d . . .
C56 C 0.3286(7) 0.3013(10) 0.6685(8) 0.061(7) Uani 1 1 d . . .
C57 C 0.3586(8) 0.3051(11) 0.7050(9) 0.076(8) Uani 1 1 d . . .
C58 C 0.3474(8) 0.3074(12) 0.7489(9) 0.087(9) Uani 1 1 d . . .
H58 H 0.3190 0.3043 0.7590 0.104 Uiso 1 1 calc R . .
C59 C 0.3821(7) 0.3145(11) 0.7747(9) 0.083(9) Uani 1 1 d . . .
H59 H 0.3835 0.3226 0.8041 0.099 Uiso 1 1 calc R . .
C60 C 0.4203(8) 0.3050(9) 0.7405(8) 0.060(7) Uani 1 1 d . . .
C61 C 0.4726(7) 0.3113(12) 0.7996(7) 0.065(7) Uani 1 1 d . . .
C62 C 0.4587(7) 0.2668(12) 0.8297(8) 0.074(8) Uani 1 1 d . A .
H62 H 0.4407 0.2352 0.8202 0.089 Uiso 1 1 calc R . .
C63 C 0.4704(7) 0.2681(12) 0.8716(7) 0.065(7) Uani 1 1 d . . .
H63 H 0.4621 0.2367 0.8902 0.078 Uiso 1 1 calc R A .
C64 C 0.5102(8) 0.3627(13) 0.8586(9) 0.086(9) Uani 1 1 d . . .
H64 H 0.5264 0.3952 0.8694 0.103 Uiso 1 1 calc R A .
C65 C 0.5013(9) 0.3595(11) 0.8164(8) 0.077(9) Uani 1 1 d . A .
H65 H 0.5134 0.3880 0.7977 0.092 Uiso 1 1 calc R . .
C66 C 0.5944(8) 0.3135(11) 0.6116(8) 0.059(7) Uani 1 1 d . . .
C67 C 0.6227(7) 0.2684(14) 0.6227(9) 0.087(10) Uani 1 1 d . . .
H67 H 0.6134 0.2337 0.6375 0.105 Uiso 1 1 calc R . .
C68 C 0.6668(8) 0.2760(11) 0.6111(8) 0.071(7) Uiso 1 1 d . . .
H68 H 0.6848 0.2429 0.6177 0.085 Uiso 1 1 calc R . .
C69 C 0.6563(9) 0.3636(15) 0.5799(8) 0.101(10) Uani 1 1 d . . .
H69 H 0.6670 0.3951 0.5627 0.121 Uiso 1 1 calc R . .
C70 C 0.6132(7) 0.3638(11) 0.5897(9) 0.072(8) Uani 1 1 d . . .
H70 H 0.5960 0.3972 0.5821 0.087 Uiso 1 1 calc R . .
C71 C 0.4033(8) 0.3145(11) 0.4907(9) 0.069(8) Uani 1 1 d . . .
C72 C 0.4195(7) 0.2723(13) 0.4619(8) 0.076(8) Uani 1 1 d . . .
H72 H 0.4390 0.2429 0.4718 0.091 Uiso 1 1 calc R . .
C73 C 0.4075(8) 0.2715(14) 0.4173(7) 0.077(8) Uani 1 1 d . . .
H73 H 0.4167 0.2407 0.3987 0.092 Uiso 1 1 calc R . .
C74 C 0.3664(8) 0.3604(15) 0.4299(9) 0.095(10) Uani 1 1 d . . .
H74 H 0.3487 0.3906 0.4180 0.114 Uiso 1 1 calc R . .
C75 C 0.3750(7) 0.3614(12) 0.4738(8) 0.064(7) Uani 1 1 d . . .
H75 H 0.3629 0.3912 0.4915 0.076 Uiso 1 1 calc R . .
C76 C 0.2809(7) 0.3055(10) 0.6789(7) 0.050(6) Uani 1 1 d . . .
C77 C 0.2541(7) 0.2610(11) 0.6618(7) 0.065(7) Uani 1 1 d . B .
H77 H 0.2657 0.2310 0.6439 0.077 Uiso 1 1 calc R . .
C78 C 0.2107(8) 0.2609(14) 0.6710(9) 0.109(11) Uani 1 1 d . . .
H78 H 0.1925 0.2316 0.6589 0.131 Uiso 1 1 calc R B .
C79 C 0.2218(8) 0.3463(9) 0.7161(7) 0.062(7) Uani 1 1 d . . .
H79 H 0.2105 0.3740 0.7359 0.074 Uiso 1 1 calc R B .
C80 C 0.2652(7) 0.3504(9) 0.7069(7) 0.047(6) Uiso 1 1 d . B .
H80 H 0.2829 0.3809 0.7184 0.057 Uiso 1 1 calc R . .
C81 C 0.5787(7) 0.2525(11) 0.9262(8) 0.061(7) Uiso 1 1 d D . .
C82 C 0.5456(7) 0.2059(11) 0.9399(8) 0.072(7) Uiso 1 1 d D A .
C83 C 0.7171(5) 0.2581(9) 0.5073(6) 0.030(5) Uiso 1 1 d . . .
C84 C 0.7361(7) 0.2101(12) 0.5378(8) 0.061(7) Uiso 1 1 d . . .
C85 C 0.2966(7) 0.2467(11) 0.3640(7) 0.054(6) Uiso 1 1 d . . .
C86 C 0.3338(7) 0.2053(11) 0.3467(8) 0.065(7) Uiso 1 1 d . . .
C87 C 0.1555(6) 0.2330(11) 0.7822(7) 0.053(6) Uiso 1 1 d D . .
C88 C 0.1426(6) 0.1880(10) 0.7482(7) 0.046(6) Uiso 1 1 d D B .
C89 C 0.6313(7) 0.0364(10) 0.9306(9) 0.128(12) Uani 1 1 d GU . .
C90 C 0.6418(10) 0.0758(15) 0.9647(8) 0.154(14) Uani 1 1 d GU . .
C91 C 0.6716(9) 0.1193(11) 0.9494(10) 0.153(16) Uiso 1 1 d G . .
C92 C 0.6796(6) 0.1067(10) 0.9059(10) 0.131(15) Uani 1 1 d G . .
C93 C 0.6546(7) 0.0555(10) 0.8943(7) 0.063(7) Uiso 1 1 d G . .
C94 C 0.6011(11) -0.0076(16) 0.9466(16) 0.23(3) Uani 1 1 d . . .
H94A H 0.5748 -0.0059 0.9299 0.344 Uiso 1 1 calc R . .
H94B H 0.5946 0.0013 0.9761 0.344 Uiso 1 1 calc R . .
H94C H 0.6135 -0.0480 0.9445 0.344 Uiso 1 1 calc R . .
C95 C 0.6389(14) 0.0974(19) 1.0126(15) 0.21(2) Uiso 1 1 d . . .
H95A H 0.6580 0.0730 1.0300 0.320 Uiso 1 1 calc R . .
H95B H 0.6095 0.0927 1.0227 0.320 Uiso 1 1 calc R . .
H95C H 0.6472 0.1398 1.0146 0.320 Uiso 1 1 calc R . .
C96 C 0.6984(16) 0.170(2) 0.9543(18) 0.24(2) Uiso 1 1 d . . .
H96A H 0.6879 0.2029 0.9365 0.367 Uiso 1 1 calc R . .
H96B H 0.7275 0.1596 0.9459 0.367 Uiso 1 1 calc R . .
H96C H 0.6982 0.1829 0.9838 0.367 Uiso 1 1 calc R . .
C97 C 0.7089(11) 0.1218(17) 0.8616(16) 0.21(2) Uani 1 1 d . . .
H97A H 0.7014 0.1617 0.8509 0.317 Uiso 1 1 calc R . .
H97B H 0.7026 0.0915 0.8401 0.317 Uiso 1 1 calc R . .
H97C H 0.7393 0.1207 0.8686 0.317 Uiso 1 1 calc R . .
C98 C 0.6492(9) 0.0133(12) 0.8518(9) 0.112(11) Uani 1 1 d . . .
H98A H 0.6499 0.0388 0.8267 0.167 Uiso 1 1 calc R . .
H98B H 0.6219 -0.0081 0.8530 0.167 Uiso 1 1 calc R . .
H98C H 0.6725 -0.0160 0.8506 0.167 Uiso 1 1 calc R . .
C99 C 0.6873(5) 0.1247(8) 0.3982(5) 0.083(9) Uani 1 1 d G . .
C100 C 0.6868(5) 0.0670(7) 0.4224(5) 0.047(5) Uiso 1 1 d G . .
C101 C 0.7301(5) 0.0578(7) 0.4411(5) 0.067(7) Uiso 1 1 d G . .
C102 C 0.7575(5) 0.1099(7) 0.4284(6) 0.065(7) Uiso 1 1 d G . .
C103 C 0.7310(5) 0.1512(7) 0.4018(5) 0.059(6) Uiso 1 1 d G . .
C104 C 0.6476(9) 0.1482(10) 0.3697(8) 0.090(9) Uani 1 1 d . . .
H10A H 0.6526 0.1377 0.3401 0.135 Uiso 1 1 calc R . .
H10B H 0.6451 0.1920 0.3724 0.135 Uiso 1 1 calc R . .
H10C H 0.6212 0.1292 0.3794 0.135 Uiso 1 1 calc R . .
C105 C 0.6470(8) 0.0279(9) 0.4203(7) 0.081(8) Uani 1 1 d . . .
H10D H 0.6216 0.0533 0.4231 0.121 Uiso 1 1 calc R . .
H10E H 0.6476 -0.0015 0.4432 0.121 Uiso 1 1 calc R . .
H10F H 0.6462 0.0069 0.3932 0.121 Uiso 1 1 calc R . .
C106 C 0.7416(9) 0.0016(12) 0.4626(10) 0.120(11) Uiso 1 1 d . . .
H10G H 0.7594 -0.0230 0.4439 0.180 Uiso 1 1 calc R . .
H10H H 0.7157 -0.0206 0.4698 0.180 Uiso 1 1 calc R . .
H10I H 0.7576 0.0109 0.4883 0.180 Uiso 1 1 calc R . .
C107 C 0.8038(7) 0.1189(17) 0.4420(10) 0.152(15) Uani 1 1 d . . .
H10J H 0.8084 0.0991 0.4692 0.228 Uiso 1 1 calc R . .
H10K H 0.8097 0.1620 0.4447 0.228 Uiso 1 1 calc R . .
H10L H 0.8228 0.1013 0.4209 0.228 Uiso 1 1 calc R . .
C108 C 0.7439(8) 0.2107(10) 0.3857(9) 0.090(9) Uani 1 1 d . . .
H10M H 0.7620 0.2308 0.4066 0.134 Uiso 1 1 calc R . .
H10N H 0.7185 0.2351 0.3804 0.134 Uiso 1 1 calc R . .
H10O H 0.7598 0.2056 0.3594 0.134 Uiso 1 1 calc R . .
C109 C 0.1984(5) 0.1132(6) 0.3564(5) 0.124(11) Uiso 1 1 d G . .
C110 C 0.2062(4) 0.0740(6) 0.3926(4) 0.120(11) Uiso 1 1 d G . .
C111 C 0.2397(4) 0.0313(6) 0.3811(5) 0.117(11) Uiso 1 1 d G . .
C112 C 0.2526(4) 0.0440(7) 0.3377(5) 0.129(12) Uiso 1 1 d G . .
C113 C 0.2271(4) 0.0946(6) 0.3224(5) 0.097(9) Uiso 1 1 d G . .
C114 C 0.1655(6) 0.1654(9) 0.3542(5) 0.34(4) Uiso 1 1 d G . .
H11A H 0.1493 0.1626 0.3279 0.506 Uiso 1 1 calc R . .
H11B H 0.1805 0.2040 0.3553 0.506 Uiso 1 1 calc R . .
H11C H 0.1459 0.1624 0.3782 0.506 Uiso 1 1 calc R . .
C115 C 0.1829(3) 0.0773(6) 0.4358(4) 0.29(3) Uiso 1 1 d G . .
H11D H 0.1765 0.1194 0.4426 0.429 Uiso 1 1 calc R . .
H11E H 0.2013 0.0603 0.4578 0.429 Uiso 1 1 calc R . .
H11F H 0.1563 0.0544 0.4343 0.429 Uiso 1 1 calc R . .
C116 C 0.2582(6) -0.0189(7) 0.4099(5) 0.24(2) Uiso 1 1 d G . .
H11G H 0.2511 -0.0584 0.3982 0.357 Uiso 1 1 calc R . .
H11H H 0.2460 -0.0153 0.4382 0.357 Uiso 1 1 calc R . .
H11I H 0.2893 -0.0147 0.4115 0.357 Uiso 1 1 calc R . .
C117 C 0.2873(5) 0.0097(9) 0.3123(5) 0.26(3) Uiso 1 1 d G . .
H11J H 0.3139 0.0327 0.3128 0.397 Uiso 1 1 calc R . .
H11K H 0.2778 0.0045 0.2832 0.397 Uiso 1 1 calc R . .
H11L H 0.2921 -0.0299 0.3251 0.397 Uiso 1 1 calc R . .
C118 C 0.2300(5) 0.1236(7) 0.2779(6) 0.41(5) Uiso 1 1 d G . .
H11M H 0.2429 0.1635 0.2802 0.620 Uiso 1 1 calc R . .
H11N H 0.2014 0.1272 0.2659 0.620 Uiso 1 1 calc R . .
H11O H 0.2476 0.0982 0.2596 0.620 Uiso 1 1 calc R . .
C119 C 0.1399(5) 0.0352(6) 0.8386(4) 0.107(10) Uiso 1 1 d G . .
C120 C 0.1164(4) 0.0822(7) 0.8596(4) 0.088(8) Uiso 1 1 d G . .
C121 C 0.1455(5) 0.1141(6) 0.8868(4) 0.066(7) Uiso 1 1 d G . .
C122 C 0.1870(5) 0.0867(7) 0.8826(4) 0.094(9) Uiso 1 1 d G . .
C123 C 0.1835(5) 0.0380(6) 0.8529(4) 0.094(9) Uiso 1 1 d G . .
C124 C 0.1311(10) -0.0213(13) 0.8105(11) 0.127(11) Uiso 1 1 d . . .
H12A H 0.1126 -0.0099 0.7869 0.191 Uiso 1 1 calc R . .
H12B H 0.1171 -0.0524 0.8274 0.191 Uiso 1 1 calc R . .
H12C H 0.1582 -0.0368 0.7996 0.191 Uiso 1 1 calc R . .
C125 C 0.0702(10) 0.0927(16) 0.8408(12) 0.157(14) Uani 1 1 d U . .
H12D H 0.0682 0.1335 0.8293 0.236 Uiso 1 1 calc R . .
H12E H 0.0489 0.0876 0.8631 0.236 Uiso 1 1 calc R . .
H12F H 0.0648 0.0635 0.8183 0.236 Uiso 1 1 calc R . .
C126 C 0.1241(8) 0.1735(11) 0.9064(9) 0.099(9) Uiso 1 1 d . . .
H12G H 0.1444 0.1934 0.9252 0.149 Uiso 1 1 calc R . .
H12H H 0.0985 0.1623 0.9223 0.149 Uiso 1 1 calc R . .
H12I H 0.1162 0.2010 0.8835 0.149 Uiso 1 1 calc R . .
C127 C 0.2217(9) -0.0044(13) 0.8539(11) 0.134(12) Uiso 1 1 d . . .
H12J H 0.2445 0.0117 0.8360 0.201 Uiso 1 1 calc R . .
H12K H 0.2132 -0.0441 0.8435 0.201 Uiso 1 1 calc R . .
H12L H 0.2322 -0.0081 0.8829 0.201 Uiso 1 1 calc R . .
C128 C 0.2222(9) 0.1185(12) 0.9162(10) 0.115(10) Uiso 1 1 d . . .
H12M H 0.2139 0.1094 0.9452 0.172 Uiso 1 1 calc R . .
H12N H 0.2223 0.1622 0.9120 0.172 Uiso 1 1 calc R . .
H12O H 0.2507 0.1025 0.9107 0.172 Uiso 1 1 calc R . .
C129 C 0.5277(4) 0.4060(5) 0.9873(4) 0.049(18) Uiso 0.50 1 d PG A 1
C130 C 0.5163(4) 0.3590(5) 1.0183(4) 0.039(11) Uiso 0.50 1 d PG A 1
C131 C 0.4717(4) 0.3408(5) 1.0102(4) 0.059(13) Uiso 0.50 1 d PG A 1
C132 C 0.4556(4) 0.3765(6) 0.9742(4) 0.11(2) Uiso 0.50 1 d PG A 1
C133 C 0.4903(4) 0.4168(5) 0.9601(4) 0.11(2) Uiso 0.50 1 d PG A 1
C134 C 0.5720(4) 0.4387(6) 0.9840(4) 0.103(19) Uiso 0.50 1 d PG A 1
H13C H 0.5931 0.4172 1.0011 0.155 Uiso 0.50 1 calc PR A 1
H13D H 0.5693 0.4800 0.9943 0.155 Uiso 0.50 1 calc PR A 1
H13E H 0.5813 0.4392 0.9545 0.155 Uiso 0.50 1 calc PR A 1
C135 C 0.5462(4) 0.3329(8) 1.0536(4) 0.19(4) Uiso 0.50 1 d PG A 1
H13A H 0.5741 0.3527 1.0521 0.292 Uiso 0.50 1 calc PR A 1
H13B H 0.5498 0.2896 1.0493 0.292 Uiso 0.50 1 calc PR A 1
H13F H 0.5334 0.3403 1.0812 0.292 Uiso 0.50 1 calc PR A 1
C136 C 0.4459(5) 0.2920(6) 1.0353(5) 0.093(17) Uiso 0.50 1 d PG A 1
H13O H 0.4171 0.2886 1.0235 0.139 Uiso 0.50 1 calc PR A 1
H13G H 0.4441 0.3038 1.0650 0.139 Uiso 0.50 1 calc PR A 1
H13H H 0.4604 0.2531 1.0331 0.139 Uiso 0.50 1 calc PR A 1
C137 C 0.4097(4) 0.3724(10) 0.9545(4) 0.13(2) Uiso 0.50 1 d PG A 1
H13I H 0.3930 0.3422 0.9697 0.195 Uiso 0.50 1 calc PR A 1
H13J H 0.4119 0.3609 0.9248 0.195 Uiso 0.50 1 calc PR A 1
H13K H 0.3956 0.4116 0.9567 0.195 Uiso 0.50 1 calc PR A 1
C138 C 0.4877(4) 0.4631(6) 0.9228(4) 0.13(3) Uiso 0.50 1 d PG A 1
H13L H 0.5150 0.4840 0.9201 0.198 Uiso 0.50 1 calc PR A 1
H13M H 0.4651 0.4923 0.9284 0.198 Uiso 0.50 1 calc PR A 1
H13N H 0.4814 0.4416 0.8965 0.198 Uiso 0.50 1 calc PR A 1
C139 C 0.5297(4) 0.4007(5) 0.9953(4) 0.10(3) Uiso 0.50 1 d PG A 2
C140 C 0.5036(4) 0.3557(5) 1.0169(4) 0.22(5) Uiso 0.50 1 d PG A 2
C141 C 0.4614(4) 0.3555(5) 0.9973(4) 0.057(13) Uiso 0.50 1 d PG A 2
C142 C 0.4614(4) 0.4004(6) 0.9635(4) 0.012(7) Uiso 0.50 1 d PG A 2
C143 C 0.5036(4) 0.4283(4) 0.9623(4) 0.013(8) Uiso 0.50 1 d PG A 2
C144 C 0.5769(4) 0.4164(8) 1.0056(4) 0.078(15) Uiso 0.50 1 d PG A 2
H14A H 0.5782 0.4381 1.0324 0.118 Uiso 0.50 1 calc PR A 2
H14B H 0.5886 0.4417 0.9831 0.118 Uiso 0.50 1 calc PR A 2
H14C H 0.5936 0.3793 1.0076 0.118 Uiso 0.50 1 calc PR A 2
C145 C 0.5182(5) 0.3153(7) 1.0542(4) 0.11(2) Uiso 0.50 1 d PG A 2
H14D H 0.5330 0.2798 1.0431 0.164 Uiso 0.50 1 calc PR A 2
H14E H 0.4932 0.3025 1.0704 0.164 Uiso 0.50 1 calc PR A 2
H14F H 0.5376 0.3380 1.0724 0.164 Uiso 0.50 1 calc PR A 2
C146 C 0.4232(5) 0.3148(7) 1.0100(5) 0.092(17) Uiso 0.50 1 d PG A 2
H14G H 0.3987 0.3237 0.9919 0.138 Uiso 0.50 1 calc PR A 2
H14H H 0.4156 0.3226 1.0395 0.138 Uiso 0.50 1 calc PR A 2
H14I H 0.4313 0.2725 1.0068 0.138 Uiso 0.50 1 calc PR A 2
C147 C 0.4232(4) 0.4157(10) 0.9341(4) 0.17(3) Uiso 0.50 1 d PG A 2
H14J H 0.4317 0.4473 0.9143 0.255 Uiso 0.50 1 calc PR A 2
H14K H 0.3991 0.4297 0.9511 0.255 Uiso 0.50 1 calc PR A 2
H14L H 0.4148 0.3796 0.9185 0.255 Uiso 0.50 1 calc PR A 2
C148 C 0.5182(5) 0.4785(4) 0.9314(4) 0.17(4) Uani 0.50 1 d PG A 2
H14M H 0.4946 0.4889 0.9125 0.262 Uiso 0.50 1 calc PR A 2
H14N H 0.5424 0.4640 0.9147 0.262 Uiso 0.50 1 calc PR A 2
H14O H 0.5268 0.5141 0.9474 0.262 Uiso 0.50 1 calc PR A 2
C149 C 0.8187(5) 0.3463(8) 0.5791(6) 0.149(19) Uani 1 1 d G . .
C150 C 0.8025(5) 0.3414(8) 0.6233(5) 0.18(2) Uani 1 1 d G . .
C151 C 0.7687(5) 0.3881(7) 0.6292(5) 0.127(13) Uiso 1 1 d G . .
C152 C 0.7640(5) 0.4219(7) 0.5887(6) 0.119(11) Uiso 1 1 d G . .
C153 C 0.7949(5) 0.3961(8) 0.5577(6) 0.109(10) Uiso 1 1 d G . .
C154 C 0.8547(13) 0.3107(17) 0.5521(14) 0.195(18) Uiso 1 1 d . . .
H15A H 0.8446 0.2700 0.5458 0.292 Uiso 1 1 calc R . .
H15B H 0.8811 0.3083 0.5685 0.292 Uiso 1 1 calc R . .
H15C H 0.8602 0.3323 0.5257 0.292 Uiso 1 1 calc R . .
C155 C 0.8163(12) 0.2862(15) 0.6529(19) 0.26(3) Uani 1 1 d . . .
H15D H 0.7954 0.2536 0.6502 0.391 Uiso 1 1 calc R . .
H15E H 0.8174 0.2996 0.6823 0.391 Uiso 1 1 calc R . .
H15F H 0.8445 0.2716 0.6444 0.391 Uiso 1 1 calc R . .
C156 C 0.7509(13) 0.3995(17) 0.6747(14) 0.199(18) Uiso 1 1 d . . .
H15G H 0.7592 0.3661 0.6931 0.298 Uiso 1 1 calc R . .
H15H H 0.7197 0.4022 0.6735 0.298 Uiso 1 1 calc R . .
H15I H 0.7626 0.4371 0.6857 0.298 Uiso 1 1 calc R . .
C157 C 0.7386(9) 0.4737(15) 0.5929(14) 0.181(19) Uani 1 1 d . . .
H15J H 0.7340 0.4821 0.6229 0.272 Uiso 1 1 calc R . .
H15K H 0.7111 0.4670 0.5791 0.272 Uiso 1 1 calc R . .
H15L H 0.7531 0.5079 0.5798 0.272 Uiso 1 1 calc R . .
C158 C 0.7949(12) 0.423(2) 0.5102(13) 0.21(2) Uani 1 1 d . . .
H15M H 0.8201 0.4083 0.4951 0.314 Uiso 1 1 calc R . .
H15N H 0.7955 0.4669 0.5113 0.314 Uiso 1 1 calc R . .
H15O H 0.7691 0.4096 0.4954 0.314 Uiso 1 1 calc R . .
C159 C 0.3787(8) 0.4169(9) 0.3215(7) 0.096(9) Uani 1 1 d GU . .
C160 C 0.3534(6) 0.3925(11) 0.2912(8) 0.082(8) Uani 1 1 d G . .
C161 C 0.3757(9) 0.3482(11) 0.2718(7) 0.143(14) Uiso 1 1 d G . .
C162 C 0.4149(8) 0.3452(10) 0.2899(8) 0.102(9) Uani 1 1 d GU . .
C163 C 0.4167(7) 0.3877(11) 0.3206(8) 0.110(10) Uiso 1 1 d GD . .
C164 C 0.3763(14) 0.4703(18) 0.3472(15) 0.21(2) Uiso 1 1 d . . .
H16A H 0.4011 0.4719 0.3660 0.319 Uiso 1 1 calc R . .
H16B H 0.3501 0.4693 0.3640 0.319 Uiso 1 1 calc R . .
H16C H 0.3761 0.5059 0.3290 0.319 Uiso 1 1 calc R . .
C165 C 0.3099(15) 0.429(2) 0.2821(17) 0.25(2) Uiso 1 1 d . . .
H16D H 0.3167 0.4718 0.2773 0.369 Uiso 1 1 calc R . .
H16E H 0.2909 0.4258 0.3065 0.369 Uiso 1 1 calc R . .
H16F H 0.2959 0.4127 0.2571 0.369 Uiso 1 1 calc R . .
C166 C 0.3619(17) 0.306(2) 0.2355(19) 0.29(3) Uiso 1 1 d . . .
H16G H 0.3821 0.3093 0.2122 0.428 Uiso 1 1 calc R . .
H16H H 0.3334 0.3172 0.2258 0.428 Uiso 1 1 calc R . .
H16I H 0.3614 0.2643 0.2457 0.428 Uiso 1 1 calc R . .
C167 C 0.4421(13) 0.2993(17) 0.2707(14) 0.190(18) Uiso 1 1 d . . .
H16J H 0.4364 0.2974 0.2404 0.285 Uiso 1 1 calc R . .
H16K H 0.4359 0.2601 0.2835 0.285 Uiso 1 1 calc R . .
H16L H 0.4721 0.3095 0.2755 0.285 Uiso 1 1 calc R . .
C168 C 0.4512(10) 0.4024(18) 0.3538(11) 0.195(18) Uiso 1 1 d D . .
H16M H 0.4603 0.4443 0.3505 0.293 Uiso 1 1 calc R . .
H16N H 0.4757 0.3757 0.3499 0.293 Uiso 1 1 calc R . .
H16O H 0.4394 0.3966 0.3821 0.293 Uiso 1 1 calc R . .
C169 C 0.0927(6) 0.3531(8) 0.6574(6) 0.10(2) Uiso 0.50 1 d PG B 1
C170 C 0.1074(5) 0.4029(7) 0.6839(6) 0.09(2) Uiso 0.50 1 d PG B 1
C171 C 0.0876(5) 0.3964(7) 0.7255(6) 0.055(12) Uiso 0.50 1 d PG B 1
C172 C 0.0607(5) 0.3425(8) 0.7247(6) 0.031(9) Uiso 0.50 1 d PG B 1
C173 C 0.0639(5) 0.3157(7) 0.6825(6) 0.10(2) Uiso 0.50 1 d PG B 1
C174 C 0.1056(9) 0.3417(14) 0.6106(8) 0.20(4) Uiso 0.50 1 d PG B 1
H17A H 0.0913 0.3054 0.6003 0.294 Uiso 0.50 1 calc PR B 1
H17B H 0.1365 0.3365 0.6087 0.294 Uiso 0.50 1 calc PR B 1
H17C H 0.0970 0.3762 0.5934 0.294 Uiso 0.50 1 calc PR B 1
C175 C 0.1386(7) 0.4540(11) 0.6703(10) 0.15(3) Uiso 0.50 1 d PG B 1
H17M H 0.1635 0.4363 0.6564 0.223 Uiso 0.50 1 calc PR B 1
H17N H 0.1478 0.4765 0.6952 0.223 Uiso 0.50 1 calc PR B 1
H17O H 0.1240 0.4812 0.6507 0.223 Uiso 0.50 1 calc PR B 1
C176 C 0.0940(8) 0.4392(12) 0.7639(8) 0.11(2) Uiso 0.50 1 d PG B 1
H17D H 0.0751 0.4741 0.7610 0.161 Uiso 0.50 1 calc PR B 1
H17E H 0.1237 0.4529 0.7647 0.161 Uiso 0.50 1 calc PR B 1
H17F H 0.0873 0.4177 0.7899 0.161 Uiso 0.50 1 calc PR B 1
C177 C 0.0335(7) 0.3179(12) 0.7620(9) 0.073(14) Uiso 0.50 1 d PG B 1
H17G H 0.0381 0.2745 0.7648 0.110 Uiso 0.50 1 calc PR B 1
H17H H 0.0032 0.3257 0.7565 0.110 Uiso 0.50 1 calc PR B 1
H17I H 0.0420 0.3381 0.7881 0.110 Uiso 0.50 1 calc PR B 1
C178 C 0.0406(8) 0.2577(10) 0.6673(10) 0.13(2) Uiso 0.50 1 d PG B 1
H17J H 0.0482 0.2496 0.6379 0.195 Uiso 0.50 1 calc PR B 1
H17K H 0.0097 0.2633 0.6695 0.195 Uiso 0.50 1 calc PR B 1
H17L H 0.0493 0.2236 0.6848 0.195 Uiso 0.50 1 calc PR B 1
C179 C 0.1079(6) 0.3691(9) 0.6597(6) 0.061(14) Uiso 0.50 1 d PG B 2
C180 C 0.1095(5) 0.4007(7) 0.6992(6) 0.17(4) Uiso 0.50 1 d PG B 2
C181 C 0.0815(4) 0.3705(7) 0.7282(5) 0.12(2) Uiso 0.50 1 d PG B 2
C182 C 0.0627(5) 0.3202(7) 0.7067(6) 0.17(3) Uiso 0.50 1 d PG B 2
C183 C 0.0790(6) 0.3193(8) 0.6644(6) 0.16(3) Uiso 0.50 1 d PG B 2
C184 C 0.1326(9) 0.3854(14) 0.6199(9) 0.16(3) Uiso 0.50 1 d PG B 2
H18A H 0.1127 0.3903 0.5963 0.233 Uiso 0.50 1 calc PR B 2
H18B H 0.1529 0.3533 0.6133 0.233 Uiso 0.50 1 calc PR B 2
H18C H 0.1481 0.4232 0.6244 0.233 Uiso 0.50 1 calc PR B 2
C185 C 0.1362(7) 0.4566(10) 0.7087(10) 0.15(3) Uiso 0.50 1 d PG B 2
H18D H 0.1665 0.4472 0.7049 0.227 Uiso 0.50 1 calc PR B 2
H18E H 0.1311 0.4694 0.7378 0.227 Uiso 0.50 1 calc PR B 2
H18F H 0.1281 0.4890 0.6894 0.227 Uiso 0.50 1 calc PR B 2
C186 C 0.0733(8) 0.3887(12) 0.7740(7) 0.18(3) Uiso 0.50 1 d PG B 2
H18G H 0.0902 0.4245 0.7808 0.272 Uiso 0.50 1 calc PR B 2
H18H H 0.0816 0.3557 0.7927 0.272 Uiso 0.50 1 calc PR B 2
H18I H 0.0430 0.3975 0.7777 0.272 Uiso 0.50 1 calc PR B 2
C187 C 0.0309(7) 0.2755(10) 0.7255(10) 0.21(4) Uiso 0.50 1 d PG B 2
H18J H 0.0231 0.2457 0.7041 0.308 Uiso 0.50 1 calc PR B 2
H18K H 0.0053 0.2971 0.7347 0.308 Uiso 0.50 1 calc PR B 2
H18L H 0.0440 0.2552 0.7497 0.308 Uiso 0.50 1 calc PR B 2
C188 C 0.0675(10) 0.2736(12) 0.6302(9) 0.31(6) Uiso 0.50 1 d PG B 2
H18M H 0.0831 0.2832 0.6043 0.464 Uiso 0.50 1 calc PR B 2
H18N H 0.0368 0.2750 0.6248 0.464 Uiso 0.50 1 calc PR B 2
H18O H 0.0754 0.2331 0.6398 0.464 Uiso 0.50 1 calc PR B 2
S1 S 0.7963(4) 0.0601(5) 0.3187(3) 0.114(3) Uani 1 1 d . . .
O17 O 0.7923(8) 0.0530(8) 0.2732(7) 0.130(8) Uani 1 1 d . . .
O18 O 0.7685(8) 0.0238(10) 0.3452(7) 0.158(10) Uani 1 1 d . . .
O19 O 0.8081(8) 0.1193(9) 0.3319(6) 0.135(9) Uani 1 1 d . . .
C189 C 0.8426(18) 0.005(3) 0.3249(14) 0.18(3) Uani 1 1 d . . .
F1 F 0.8812(8) 0.0469(12) 0.3074(9) 0.213(12) Uani 1 1 d . . .
F2 F 0.8384(16) -0.0458(11) 0.3167(12) 0.30(2) Uani 1 1 d . . .
F3 F 0.8594(9) 0.0181(10) 0.3701(10) 0.202(10) Uani 1 1 d . . .
S2 S 0.6834(3) 0.2992(6) 0.0474(3) 0.121(4) Uani 1 1 d . . .
O21 O 0.7191(9) 0.3219(17) 0.0249(10) 0.236(17) Uani 1 1 d . . .
O22 O 0.6486(10) 0.2969(11) 0.0223(9) 0.176(12) Uani 1 1 d . . .
O23 O 0.6954(9) 0.2541(15) 0.0734(10) 0.204(15) Uani 1 1 d . . .
C191 C 0.6677(10) 0.359(2) 0.0820(16) 0.138(17) Uani 1 1 d . . .
F4 F 0.6336(8) 0.3415(11) 0.1071(7) 0.166(9) Uani 1 1 d . . .
F5 F 0.6516(9) 0.4083(12) 0.0675(10) 0.197(14) Uani 1 1 d . . .
F6 F 0.7011(6) 0.3706(12) 0.1093(7) 0.180(10) Uani 1 1 d . . .
S3 S 0.8021(9) 0.719(2) 0.7668(12) 0.49(3) Uani 1 1 d . . .
O24 O 0.821(2) 0.768(3) 0.782(2) 0.38(3) Uiso 1 1 d . . .
O25 O 0.8440(12) 0.7134(16) 0.7479(12) 0.219(14) Uiso 1 1 d . . .
O26 O 0.7787(14) 0.7119(11) 0.7327(15) 0.253(19) Uani 1 1 d . . .
C192 C 0.8000(13) 0.6665(16) 0.7921(13) 0.096(10) Uiso 1 1 d . . .
F7 F 0.8001(19) 0.6088(15) 0.7596(13) 0.39(3) Uani 1 1 d . . .
F8 F 0.7590(11) 0.6655(19) 0.8085(11) 0.293(17) Uani 1 1 d . . .
F9 F 0.8265(7) 0.6530(13) 0.8170(11) 0.223(14) Uani 1 1 d . . .

loop_
_atom_site_aniso_label
_atom_site_aniso_U_11
_atom_site_aniso_U_22
_atom_site_aniso_U_33
_atom_site_aniso_U_23
_atom_site_aniso_U_13
_atom_site_aniso_U_12
Ir1 0.0731(7) 0.1092(9) 0.0437(7) -0.0127(6) -0.0080(6) 0.0224(6)
Ir2 0.0476(5) 0.0957(8) 0.0378(6) -0.0078(5) 0.0142(5) -0.0064(5)
Ir3 0.0687(7) 0.1141(9) 0.0341(6) 0.0013(6) 0.0006(5) -0.0111(6)
Ir4 0.0467(5) 0.0931(8) 0.0432(6) 0.0003(6) 0.0154(5) 0.0034(5)
Ir5 0.0536(6) 0.1099(9) 0.0372(6) -0.0087(6) 0.0052(5) 0.0117(5)
Ir6 0.0486(6) 0.1109(9) 0.0427(6) -0.0167(6) 0.0103(5) -0.0127(5)
Ir7 0.0502(6) 0.1106(9) 0.0389(6) 0.0006(6) 0.0066(5) -0.0009(5)
Ir8 0.0520(6) 0.1157(9) 0.0419(6) 0.0096(6) 0.0107(5) 0.0063(5)
N1 0.075(15) 0.100(17) 0.046(13) 0.022(13) 0.035(12) 0.023(12)
N2 0.041(7) 0.057(8) 0.029(8) -0.011(7) 0.007(7) 0.001(7)
N3 0.060(14) 0.082(16) 0.057(15) -0.023(13) 0.006(12) -0.015(11)
N4 0.036(7) 0.069(8) 0.044(8) -0.009(7) 0.019(7) 0.000(7)
N5 0.026(10) 0.129(17) 0.060(15) 0.030(14) -0.011(10) -0.008(10)
N6 0.020(9) 0.104(15) 0.053(13) -0.032(11) 0.017(9) 0.004(9)
N7 0.013(8) 0.088(14) 0.052(13) -0.010(11) 0.011(9) 0.000(8)
N8 0.035(10) 0.111(15) 0.036(12) -0.011(11) 0.002(9) 0.000(10)
N9 0.065(13) 0.085(16) 0.049(14) 0.003(12) 0.016(12) -0.002(11)
N10 0.011(8) 0.067(13) 0.081(15) 0.014(11) 0.016(9) -0.005(8)
N11 0.105(17) 0.067(15) 0.044(14) -0.013(12) -0.006(13) 0.018(12)
N12 0.050(8) 0.087(9) 0.065(9) -0.018(8) 0.008(8) 0.005(7)
N13 0.050(12) 0.20(2) 0.023(12) 0.037(14) -0.016(10) 0.001(13)
N15 0.040(11) 0.137(17) 0.023(11) -0.006(11) 0.004(9) -0.006(10)
N16 0.025(10) 0.134(18) 0.034(12) 0.012(12) -0.002(9) -0.016(10)
O2 0.066(10) 0.046(10) 0.116(16) -0.014(9) 0.035(11) 0.022(7)
O3 0.061(10) 0.060(11) 0.108(15) 0.004(10) 0.036(10) 0.026(8)
O6 0.061(10) 0.103(13) 0.023(8) -0.002(9) -0.012(8) -0.018(8)
O7 0.070(10) 0.055(10) 0.040(9) -0.018(8) 0.009(8) -0.016(7)
O11 0.029(8) 0.106(13) 0.070(12) -0.002(10) 0.031(8) -0.013(8)
O14 0.068(10) 0.057(11) 0.074(13) -0.001(9) 0.004(9) 0.019(8)
O15 0.073(11) 0.111(14) 0.032(10) -0.020(9) 0.026(9) -0.013(9)
C1 0.017(10) 0.089(16) 0.028(12) -0.007(12) 0.010(9) -0.008(10)
C2 0.019(11) 0.102(18) 0.039(15) -0.001(14) 0.007(11) 0.005(11)
C4 0.047(9) 0.080(10) 0.055(10) -0.010(8) 0.013(8) 0.015(8)
C5 0.049(9) 0.062(9) 0.046(9) -0.021(8) 0.001(8) 0.011(8)
C6 0.033(12) 0.101(18) 0.022(12) -0.001(12) 0.016(11) 0.012(12)
C7 0.043(13) 0.084(17) 0.027(13) 0.001(12) 0.006(11) 0.022(11)
C10 0.040(8) 0.070(10) 0.049(10) 0.008(8) 0.010(8) 0.007(8)
C11 0.073(16) 0.071(17) 0.020(12) -0.002(12) -0.005(12) 0.010(13)
C12 0.052(14) 0.057(15) 0.030(13) 0.004(12) 0.001(12) -0.014(11)
C13 0.037(13) 0.14(2) 0.029(14) 0.003(15) -0.001(11) 0.000(13)
C14 0.067(17) 0.17(3) 0.021(14) 0.010(16) -0.005(13) 0.032(17)
C15 0.045(13) 0.073(16) 0.030(13) -0.032(12) 0.003(12) 0.008(11)
C16 0.075(17) 0.065(16) 0.035(15) 0.002(13) 0.026(14) 0.014(13)
C18 0.058(9) 0.076(10) 0.048(10) 0.001(8) -0.006(8) -0.013(8)
C20 0.059(9) 0.070(10) 0.039(9) -0.003(8) 0.000(8) -0.004(8)
C21 0.048(13) 0.036(14) 0.029(13) -0.002(11) -0.010(11) -0.007(11)
C22 0.075(19) 0.037(16) 0.16(3) 0.01(2) 0.03(2) 0.018(14)
C23 0.068(19) 0.18(3) 0.13(3) 0.11(3) -0.06(2) -0.05(2)
C24 0.060(16) 0.080(19) 0.062(19) -0.020(17) 0.025(16) -0.002(13)
C25 0.08(2) 0.16(3) 0.025(15) 0.011(18) -0.005(15) 0.04(2)
C26 0.049(9) 0.043(9) 0.050(9) 0.000(8) -0.004(8) -0.004(8)
C27 0.096(18) 0.037(14) 0.051(16) 0.000(12) 0.024(15) 0.002(13)
C28 0.051(14) 0.066(16) 0.063(17) 0.013(14) 0.020(13) 0.020(12)
C29 0.041(13) 0.088(18) 0.072(19) 0.002(15) -0.001(13) 0.022(13)
C30 0.059(15) 0.062(16) 0.051(16) 0.008(13) 0.014(13) 0.004(12)
C31 0.09(2) 0.18(3) 0.07(2) 0.05(2) 0.047(19) 0.10(2)
C32 0.055(13) 0.032(13) 0.043(15) -0.014(11) 0.002(13) 0.014(10)
C33 0.037(13) 0.11(2) 0.049(18) 0.027(16) -0.011(13) -0.023(14)
C34 0.053(16) 0.09(2) 0.11(3) -0.02(2) 0.017(19) -0.012(15)
C35 0.059(16) 0.13(2) 0.024(14) -0.015(16) -0.002(13) 0.011(17)
C36 0.035(11) 0.056(14) 0.032(12) -0.003(11) 0.017(10) -0.007(10)
C37 0.068(16) 0.067(16) 0.049(16) -0.009(13) 0.000(14) -0.013(13)
C39 0.069(17) 0.14(2) 0.033(15) 0.022(16) 0.008(14) -0.008(17)
C40 0.041(12) 0.036(13) 0.09(2) -0.047(14) 0.019(13) -0.015(10)
C41 0.040(13) 0.103(19) 0.037(15) 0.012(14) -0.024(12) -0.015(12)
C42 0.035(12) 0.085(17) 0.025(12) 0.008(12) 0.004(11) -0.001(11)
C44 0.068(16) 0.091(19) 0.044(16) -0.018(14) 0.011(14) -0.006(13)
C45 0.055(9) 0.042(9) 0.049(9) -0.014(8) -0.003(8) 0.004(7)
C46 0.039(13) 0.12(2) 0.045(17) 0.011(15) 0.008(13) 0.001(13)
C47 0.038(13) 0.15(2) 0.015(12) 0.001(14) -0.006(11) 0.001(13)
C48 0.039(13) 0.099(18) 0.030(14) 0.000(13) 0.019(12) 0.009(13)
C49 0.08(2) 0.13(2) 0.06(2) -0.022(17) 0.047(18) 0.008(18)
C50 0.048(14) 0.12(2) 0.035(15) -0.011(14) -0.005(13) 0.008(14)
C51 0.050(14) 0.067(16) 0.033(14) -0.015(12) 0.000(12) -0.003(11)
C52 0.065(15) 0.044(14) 0.029(13) 0.001(11) -0.016(12) 0.001(11)
C53 0.031(12) 0.15(2) 0.023(13) -0.002(14) -0.002(11) -0.011(13)
C54 0.039(13) 0.085(18) 0.063(18) 0.024(15) 0.001(14) -0.004(12)
C55 0.047(15) 0.12(2) 0.037(15) 0.005(15) 0.012(13) -0.002(14)
C56 0.035(13) 0.103(19) 0.044(16) -0.012(14) 0.010(13) 0.006(12)
C57 0.050(16) 0.12(2) 0.060(19) 0.011(16) 0.023(15) 0.014(14)
C58 0.051(16) 0.14(2) 0.07(2) -0.018(18) 0.047(17) -0.034(15)
C59 0.041(14) 0.13(2) 0.08(2) 0.019(18) 0.004(15) -0.030(15)
C60 0.083(19) 0.042(14) 0.055(18) 0.004(13) 0.035(16) 0.013(12)
C61 0.061(16) 0.10(2) 0.030(15) 0.000(15) 0.004(13) 0.012(14)
C62 0.051(15) 0.13(2) 0.040(16) -0.002(17) -0.010(14) -0.011(14)
C63 0.053(15) 0.11(2) 0.033(15) 0.001(15) 0.021(13) -0.021(14)
C64 0.060(17) 0.14(3) 0.053(19) -0.027(19) 0.007(16) -0.021(16)
C65 0.13(2) 0.066(17) 0.032(15) -0.012(14) 0.024(17) -0.038(16)
C66 0.072(18) 0.058(17) 0.048(16) 0.024(13) -0.009(14) 0.013(14)
C67 0.033(14) 0.15(3) 0.08(2) -0.02(2) 0.017(15) -0.054(16)
C69 0.08(2) 0.18(3) 0.039(17) 0.004(19) 0.025(16) -0.03(2)
C70 0.050(15) 0.075(19) 0.09(2) -0.041(17) -0.004(15) 0.011(13)
C71 0.069(18) 0.071(19) 0.07(2) -0.032(17) 0.014(17) -0.008(14)
C72 0.060(16) 0.12(2) 0.049(18) 0.045(18) -0.006(15) -0.026(15)
C73 0.082(19) 0.13(3) 0.019(14) -0.002(16) 0.010(14) 0.016(17)
C74 0.063(18) 0.18(3) 0.046(18) 0.01(2) 0.009(16) 0.030(18)
C75 0.058(15) 0.10(2) 0.037(16) -0.009(15) -0.004(13) 0.007(14)
C76 0.059(15) 0.051(15) 0.041(15) 0.026(12) -0.001(13) 0.010(12)
C77 0.045(14) 0.10(2) 0.044(16) -0.009(15) 0.028(13) 0.005(14)
C78 0.064(18) 0.18(3) 0.09(2) -0.04(2) 0.032(17) -0.074(18)
C79 0.090(18) 0.048(15) 0.048(15) -0.033(12) 0.029(14) -0.025(13)
C89 0.122(14) 0.136(14) 0.126(15) -0.011(10) 0.003(10) -0.005(9)
C90 0.157(16) 0.156(16) 0.149(17) 0.002(10) 0.003(10) 0.023(10)
C92 0.040(16) 0.13(3) 0.23(5) 0.07(3) 0.04(2) 0.018(16)
C94 0.11(3) 0.19(4) 0.39(8) 0.15(4) 0.07(4) 0.08(3)
C97 0.10(3) 0.23(4) 0.31(7) 0.12(4) -0.01(4) 0.02(3)
C98 0.14(3) 0.12(2) 0.07(2) -0.026(19) 0.00(2) 0.05(2)
C99 0.062(16) 0.15(3) 0.041(16) -0.053(18) 0.007(14) -0.012(16)
C104 0.16(3) 0.069(18) 0.044(17) 0.007(14) -0.005(19) -0.007(17)
C105 0.14(2) 0.050(15) 0.047(16) -0.003(13) -0.012(17) -0.043(15)
C107 0.023(14) 0.33(5) 0.10(3) -0.04(3) 0.012(16) 0.02(2)
C108 0.10(2) 0.066(18) 0.10(2) 0.012(16) 0.006(19) -0.036(15)
C125 0.144(16) 0.165(16) 0.163(17) 0.004(10) -0.004(10) -0.003(9)
C148 0.17(7) 0.18(7) 0.17(7) -0.11(6) 0.11(6) -0.14(6)
C149 0.043(16) 0.15(3) 0.26(5) -0.15(3) 0.03(2) -0.026(17)
C150 0.14(3) 0.33(6) 0.07(2) 0.09(3) -0.04(2) -0.16(4)
C155 0.18(4) 0.12(3) 0.48(9) 0.17(5) -0.16(5) -0.07(3)
C157 0.08(2) 0.20(4) 0.27(6) 0.07(4) -0.08(3) -0.05(2)
C158 0.17(4) 0.31(5) 0.14(4) 0.13(4) -0.03(3) -0.07(4)
C159 0.086(12) 0.108(12) 0.095(13) -0.018(9) -0.005(9) 0.024(9)
C160 0.10(2) 0.082(19) 0.059(19) 0.035(16) 0.014(18) 0.004(17)
C162 0.096(12) 0.108(12) 0.101(13) -0.002(9) 0.019(9) 0.010(9)
S1 0.167(9) 0.106(8) 0.067(6) -0.015(6) 0.024(7) -0.006(7)
O17 0.21(2) 0.103(15) 0.074(16) -0.035(13) -0.005(17) -0.026(14)
O18 0.22(3) 0.16(2) 0.094(18) -0.008(15) 0.071(19) -0.070(18)
O19 0.24(3) 0.084(15) 0.077(15) -0.040(12) 0.069(17) -0.040(15)
C189 0.23(6) 0.24(6) 0.06(3) 0.07(4) -0.04(3) -0.13(6)
F1 0.18(2) 0.25(3) 0.22(3) -0.12(2) 0.00(2) 0.018(19)
F2 0.56(7) 0.10(2) 0.24(4) -0.04(2) -0.06(4) 0.04(3)
F3 0.24(3) 0.16(2) 0.20(3) -0.01(2) -0.02(2) -0.025(17)
S2 0.081(6) 0.227(13) 0.055(6) -0.009(7) 0.000(5) 0.020(7)
O21 0.11(2) 0.43(5) 0.17(3) -0.10(3) 0.05(2) -0.06(3)
O22 0.23(3) 0.16(2) 0.15(3) -0.057(19) 0.02(2) 0.12(2)
O23 0.17(3) 0.28(4) 0.16(3) 0.06(3) -0.06(2) 0.10(2)
C191 0.040(18) 0.22(5) 0.15(4) -0.10(4) -0.02(2) -0.03(2)
F4 0.137(19) 0.24(3) 0.117(18) -0.046(17) 0.027(15) -0.029(17)
F5 0.17(2) 0.21(3) 0.21(3) -0.01(2) -0.09(2) 0.06(2)
F6 0.081(12) 0.36(3) 0.096(16) -0.045(18) -0.035(12) 0.017(15)
S3 0.28(3) 0.81(8) 0.39(4) 0.39(5) -0.23(3) -0.26(4)
O26 0.34(5) 0.096(19) 0.32(6) 0.06(2) -0.10(4) -0.03(2)
F7 0.72(9) 0.22(3) 0.23(4) 0.08(3) -0.15(5) -0.08(4)
F8 0.20(3) 0.47(5) 0.21(3) 0.04(4) 0.01(3) 0.02(3)
F9 0.122(17) 0.28(3) 0.27(4) 0.03(3) -0.11(2) 0.029(17)

loop_
_atom_type_symbol
_atom_type_description
_atom_type_scat_dispersion_real
_atom_type_scat_dispersion_imag
_atom_type_scat_source
C C 0.0033 0.0016 'International Tables Vol C Tables 4.2.6.8 and 6.1.1.4'
H H 0.0000 0.0000 'International Tables Vol C Tables 4.2.6.8 and 6.1.1.4'
N N 0.0061 0.0033 'International Tables Vol C Tables 4.2.6.8 and 6.1.1.4'
O O 0.0106 0.0060 'International Tables Vol C Tables 4.2.6.8 and 6.1.1.4'
F F 0.0171 0.0103 'International Tables Vol C Tables 4.2.6.8 and 6.1.1.4'
S S 0.1246 0.1234 'International Tables Vol C Tables 4.2.6.8 and 6.1.1.4'
Ir Ir -1.4442 7.9887 'International Tables Vol C Tables 4.2.6.8 and 6.1.1.4'

loop_
_geom_angle_atom_site_label_1
_geom_angle_atom_site_label_2
_geom_angle_atom_site_label_3
_geom_angle
_geom_angle_site_symmetry_1
_geom_angle_site_symmetry_3
_geom_angle_publ_flag
C93 Ir1 C92 39.2(5) . . ?
C93 Ir1 O1 138.7(8) . . ?
C92 Ir1 O1 103.1(7) . . ?
C93 Ir1 N1 98.1(7) . . ?
C92 Ir1 N1 119.1(9) . . ?
O1 Ir1 N1 87.7(7) . . ?
C93 Ir1 C89 38.6(4) . . ?
C92 Ir1 C89 64.6(6) . . ?
O1 Ir1 C89 159.4(8) . . ?
N1 Ir1 C89 112.6(9) . . ?
C93 Ir1 O2 143.8(8) . . ?
C92 Ir1 O2 158.0(10) . . ?
O1 Ir1 O2 77.4(5) . . ?
N1 Ir1 O2 82.8(6) . . ?
C89 Ir1 O2 107.7(7) . . ?
C93 Ir1 C91 64.5(6) . . ?
C92 Ir1 C91 38.4(4) . . ?
O1 Ir1 C91 96.5(8) . . ?
N1 Ir1 C91 157.5(10) . . ?
C89 Ir1 C91 63.4(6) . . ?
O2 Ir1 C91 119.7(10) . . ?
C93 Ir1 C90 63.8(6) . . ?
C92 Ir1 C90 63.7(6) . . ?
O1 Ir1 C90 123.0(9) . . ?
N1 Ir1 C90 148.8(11) . . ?
C89 Ir1 C90 37.6(4) . . ?
O2 Ir1 C90 97.2(8) . . ?
C91 Ir1 C90 37.5(4) . . ?
O5 Ir2 C100 144.8(6) . . ?
O5 Ir2 C99 105.8(6) . . ?
C100 Ir2 C99 40.3(3) . . ?
O5 Ir2 C101 153.7(5) . . ?
C100 Ir2 C101 40.2(3) . . ?
C99 Ir2 C101 67.2(5) . . ?
O5 Ir2 N2 86.8(5) . . ?
C100 Ir2 N2 98.8(6) . . ?
C99 Ir2 N2 113.4(6) . . ?
C101 Ir2 N2 119.5(6) . . ?
O5 Ir2 C103 91.6(5) . . ?
C100 Ir2 C103 67.0(5) . . ?
C99 Ir2 C103 39.7(3) . . ?
C101 Ir2 C103 66.5(5) . . ?
N2 Ir2 C103 151.0(6) . . ?
O5 Ir2 C102 114.1(5) . . ?
C100 Ir2 C102 66.9(5) . . ?
C99 Ir2 C102 66.5(5) . . ?
C101 Ir2 C102 39.5(3) . . ?
N2 Ir2 C102 158.7(6) . . ?
C103 Ir2 C102 39.3(3) . . ?
O5 Ir2 O6 76.7(6) . . ?
C100 Ir2 O6 138.5(6) . . ?
C99 Ir2 O6 165.7(5) . . ?
C101 Ir2 O6 104.2(6) . . ?
N2 Ir2 O6 80.6(6) . . ?
C103 Ir2 O6 127.1(6) . . ?
C102 Ir2 O6 99.5(6) . . ?
O9 Ir3 C110 120.1(5) . . ?
O9 Ir3 C109 96.5(5) . . ?
C110 Ir3 C109 39.1(2) . . ?
O9 Ir3 N3 89.0(7) . . ?
C110 Ir3 N3 106.4(6) . . ?
C109 Ir3 N3 141.3(6) . . ?
O9 Ir3 C111 159.0(5) . . ?
C110 Ir3 C111 39.0(2) . . ?
C109 Ir3 C111 65.3(3) . . ?
N3 Ir3 C111 98.9(6) . . ?
O9 Ir3 C113 108.0(6) . . ?
C110 Ir3 C113 65.3(3) . . ?
C109 Ir3 C113 39.0(2) . . ?
N3 Ir3 C113 163.1(7) . . ?
C111 Ir3 C113 65.1(3) . . ?
O9 Ir3 C112 144.4(6) . . ?
C110 Ir3 C112 65.2(3) . . ?
C109 Ir3 C112 65.2(3) . . ?
N3 Ir3 C112 124.8(7) . . ?
C111 Ir3 C112 38.8(2) . . ?
C113 Ir3 C112 38.8(2) . . ?
O9 Ir3 O10 77.1(5) . . ?
C110 Ir3 O10 160.7(5) . . ?
C109 Ir3 O10 137.5(6) . . ?
N3 Ir3 O10 81.1(7) . . ?
C111 Ir3 O10 123.2(6) . . ?
C113 Ir3 O10 102.4(6) . . ?
C112 Ir3 O10 95.8(6) . . ?
C123 Ir4 C122 40.6(2) . . ?
C123 Ir4 O13 152.5(6) . . ?
C122 Ir4 O13 112.5(6) . . ?
C123 Ir4 N4 97.2(6) . . ?
C122 Ir4 N4 108.6(6) . . ?
O13 Ir4 N4 86.7(6) . . ?
C123 Ir4 C119 39.7(2) . . ?
C122 Ir4 C119 66.1(3) . . ?
O13 Ir4 C119 150.3(5) . . ?
N4 Ir4 C119 122.6(6) . . ?
C123 Ir4 O14 130.4(6) . . ?
C122 Ir4 O14 165.3(6) . . ?
O13 Ir4 O14 77.0(6) . . ?
N4 Ir4 O14 82.6(6) . . ?
C119 Ir4 O14 100.0(6) . . ?
C123 Ir4 C121 65.5(3) . . ?
C122 Ir4 C121 38.5(2) . . ?
O13 Ir4 C121 96.1(5) . . ?
N4 Ir4 C121 145.0(6) . . ?
C119 Ir4 C121 63.6(3) . . ?
O14 Ir4 C121 132.2(5) . . ?
C123 Ir4 C120 64.6(3) . . ?
C122 Ir4 C120 64.0(3) . . ?
O13 Ir4 C120 113.5(5) . . ?
N4 Ir4 C120 159.8(6) . . ?
C119 Ir4 C120 37.53(18) . . ?
O14 Ir4 C120 102.3(5) . . ?
C121 Ir4 C120 37.03(17) . . ?
C133 Ir5 O4 160.1(5) . . ?
C133 Ir5 C132 41.20(18) . . ?
O4 Ir5 C132 119.1(6) . . ?
C133 Ir5 C129 41.06(16) . . ?
O4 Ir5 C129 141.5(6) . . ?
C132 Ir5 C129 68.2(2) . . ?
C133 Ir5 N9 100.2(6) . . ?
O4 Ir5 N9 85.4(7) . . ?
C132 Ir5 N9 102.5(6) . . ?
C129 Ir5 N9 131.9(7) . . ?
C133 Ir5 O3 122.4(5) . . ?
O4 Ir5 O3 77.1(6) . . ?
C132 Ir5 O3 163.2(6) . . ?
C129 Ir5 O3 96.6(5) . . ?
N9 Ir5 O3 82.0(7) . . ?
C133 Ir5 C140 65.5(2) . . ?
O4 Ir5 C140 103.8(6) . . ?
C132 Ir5 C140 57.8(2) . . ?
C129 Ir5 C140 44.87(19) . . ?
N9 Ir5 C140 160.4(6) . . ?
O3 Ir5 C140 116.7(6) . . ?
C133 Ir5 C141 56.6(2) . . ?
O4 Ir5 C141 104.3(6) . . ?
C132 Ir5 C141 23.71(9) . . ?
C129 Ir5 C141 67.0(2) . . ?
N9 Ir5 C141 121.9(6) . . ?
O3 Ir5 C141 156.0(6) . . ?
C140 Ir5 C141 39.34(15) . . ?
C133 Ir5 C139 46.72(18) . . ?
O4 Ir5 C139 134.4(6) . . ?
C132 Ir5 C139 69.6(2) . . ?
C129 Ir5 C139 7.3 . . ?
N9 Ir5 C139 139.1(7) . . ?
O3 Ir5 C139 96.3(5) . . ?
C140 Ir5 C139 39.02(17) . . ?
C141 Ir5 C139 65.2(2) . . ?
C133 Ir5 C131 67.6(2) . . ?
O4 Ir5 C131 95.0(5) . . ?
C132 Ir5 C131 39.65(14) . . ?
C129 Ir5 C131 66.5(2) . . ?
N9 Ir5 C131 135.2(6) . . ?
O3 Ir5 C131 141.8(6) . . ?
C140 Ir5 C131 28.36(12) . . ?
C141 Ir5 C131 16.03(6) . . ?
C139 Ir5 C131 62.6(2) . . ?
C133 Ir5 C130 67.4(2) . . ?
O4 Ir5 C130 105.3(6) . . ?
C132 Ir5 C130 66.5(2) . . ?
C129 Ir5 C130 39.48(18) . . ?
N9 Ir5 C130 167.3(6) . . ?
O3 Ir5 C130 106.7(6) . . ?
C140 Ir5 C130 10.44(6) . . ?
C141 Ir5 C130 49.49(19) . . ?
C139 Ir5 C130 32.77(15) . . ?
C131 Ir5 C130 38.76(17) . . ?
C133 Ir5 C142 26.05(12) . . ?
O4 Ir5 C142 135.0(5) . . ?
C132 Ir5 C142 17.08(8) . . ?
C129 Ir5 C142 60.9(2) . . ?
N9 Ir5 C142 96.0(6) . . ?
O3 Ir5 C142 147.8(5) . . ?
C140 Ir5 C142 65.1(2) . . ?
C141 Ir5 C142 38.71(15) . . ?
C139 Ir5 C142 64.4(2) . . ?
C131 Ir5 C142 53.69(19) . . ?
C130 Ir5 C142 71.6(2) . . ?
O8 Ir6 N10 87.5(6) . . ?
O8 Ir6 C153 133.3(7) . . ?
N10 Ir6 C153 138.0(7) . . ?
O8 Ir6 C149 100.7(7) . . ?
N10 Ir6 C149 162.4(7) . . ?
C153 Ir6 C149 40.2(2) . . ?
O8 Ir6 O7 79.6(7) . . ?
N10 Ir6 O7 79.7(6) . . ?
C153 Ir6 O7 96.1(6) . . ?
C149 Ir6 O7 117.0(6) . . ?
O8 Ir6 C152 166.1(7) . . ?
N10 Ir6 C152 102.4(6) . . ?
C153 Ir6 C152 40.1(3) . . ?
C149 Ir6 C152 67.1(3) . . ?
O7 Ir6 C152 111.4(6) . . ?
O8 Ir6 C150 99.9(7) . . ?
N10 Ir6 C150 123.8(7) . . ?
C153 Ir6 C150 67.0(3) . . ?
C149 Ir6 C150 39.7(3) . . ?
O7 Ir6 C150 156.5(5) . . ?
C152 Ir6 C150 66.6(4) . . ?
O8 Ir6 C151 130.5(7) . . ?
N10 Ir6 C151 96.2(6) . . ?
C153 Ir6 C151 66.9(4) . . ?
C149 Ir6 C151 66.6(4) . . ?
O7 Ir6 C151 149.6(6) . . ?
C152 Ir6 C151 39.6(3) . . ?
C150 Ir6 C151 39.4(3) . . ?
O12 Ir7 C163 129.7(8) . . ?
O12 Ir7 C159 162.5(7) . . ?
C163 Ir7 C159 37.4(4) . . ?
O12 Ir7 C162 100.5(7) . . ?
C163 Ir7 C162 37.3(4) . . ?
C159 Ir7 C162 62.3(6) . . ?
O12 Ir7 C160 133.5(9) . . ?
C163 Ir7 C160 62.3(6) . . ?
C159 Ir7 C160 37.3(4) . . ?
C162 Ir7 C160 62.0(6) . . ?
O12 Ir7 C161 102.5(8) . . ?
C163 Ir7 C161 62.2(6) . . ?
C159 Ir7 C161 62.1(6) . . ?
C162 Ir7 C161 37.1(4) . . ?
C160 Ir7 C161 37.0(4) . . ?
O12 Ir7 N11 86.0(7) . . ?
C163 Ir7 N11 98.5(8) . . ?
C159 Ir7 N11 106.2(9) . . ?
C162 Ir7 N11 124.1(10) . . ?
C160 Ir7 N11 140.2(10) . . ?
C161 Ir7 N11 160.1(9) . . ?
O12 Ir7 O11 77.2(6) . . ?
C163 Ir7 O11 153.1(8) . . ?
C159 Ir7 O11 116.4(8) . . ?
C162 Ir7 O11 154.3(9) . . ?
C160 Ir7 O11 100.6(7) . . ?
C161 Ir7 O11 117.8(8) . . ?
N11 Ir7 O11 81.5(7) . . ?
C181 Ir8 C182 41.7(3) . . ?
C181 Ir8 O16 132.1(6) . . ?
C182 Ir8 O16 98.1(6) . . ?
C181 Ir8 C180 40.5(3) . . ?
C182 Ir8 C180 68.1(4) . . ?
O16 Ir8 C180 164.3(6) . . ?
C181 Ir8 C183 68.0(4) . . ?
C182 Ir8 C183 40.2(3) . . ?
O16 Ir8 C183 98.6(7) . . ?
C180 Ir8 C183 66.1(4) . . ?
C181 Ir8 N12 140.6(7) . . ?
C182 Ir8 N12 163.2(8) . . ?
O16 Ir8 N12 86.0(6) . . ?
C180 Ir8 N12 105.1(7) . . ?
C183 Ir8 N12 123.1(8) . . ?
C181 Ir8 C173 55.8(4) . . ?
C182 Ir8 C173 20.71(17) . . ?
O16 Ir8 C173 95.8(6) . . ?
C180 Ir8 C173 68.6(4) . . ?
C183 Ir8 C173 19.97(16) . . ?
N12 Ir8 C173 143.0(8) . . ?
C181 Ir8 C179 66.8(4) . . ?
C182 Ir8 C179 66.7(4) . . ?
O16 Ir8 C179 129.8(7) . . ?
C180 Ir8 C179 38.8(3) . . ?
C183 Ir8 C179 38.7(3) . . ?
N12 Ir8 C179 98.2(7) . . ?
C173 Ir8 C179 53.1(4) . . ?
C181 Ir8 C172 24.14(19) . . ?
C182 Ir8 C172 19.80(16) . . ?
O16 Ir8 C172 109.8(6) . . ?
C180 Ir8 C172 59.5(4) . . ?
C183 Ir8 C172 56.3(4) . . ?
N12 Ir8 C172 164.2(7) . . ?
C173 Ir8 C172 38.8(3) . . ?
C179 Ir8 C172 72.1(4) . . ?
C181 Ir8 C169 65.2(4) . . ?
C182 Ir8 C169 54.5(4) . . ?
O16 Ir8 C169 118.3(7) . . ?
C180 Ir8 C169 47.8(3) . . ?
C183 Ir8 C169 23.29(17) . . ?
N12 Ir8 C169 109.3(7) . . ?
C173 Ir8 C169 38.5(3) . . ?
C179 Ir8 C169 15.40(12) . . ?
C172 Ir8 C169 64.0(4) . . ?
C181 Ir8 O15 98.2(6) . . ?
C182 Ir8 O15 116.7(6) . . ?
O16 Ir8 O15 75.8(6) . . ?
C180 Ir8 O15 116.6(7) . . ?
C183 Ir8 O15 156.1(7) . . ?
N12 Ir8 O15 80.1(7) . . ?
C173 Ir8 O15 136.3(6) . . ?
C179 Ir8 O15 154.3(7) . . ?
C172 Ir8 O15 103.1(6) . . ?
C169 Ir8 O15 162.8(6) . . ?
C181 Ir8 C171 14.20(14) . . ?
C182 Ir8 C171 53.1(4) . . ?
O16 Ir8 C171 146.3(6) . . ?
C180 Ir8 C171 27.9(2) . . ?
C183 Ir8 C171 71.3(4) . . ?
N12 Ir8 C171 126.8(7) . . ?
C173 Ir8 C171 63.5(4) . . ?
C179 Ir8 C171 60.2(4) . . ?
C172 Ir8 C171 37.6(3) . . ?
C169 Ir8 C171 62.6(4) . . ?
O15 Ir8 C171 100.2(6) . . ?
C24 N1 C23 121(2) . . ?
C24 N1 Ir1 123.1(19) . . ?
C23 N1 Ir1 115.0(17) . . ?
C29 N2 C28 118.8(18) . . ?
C29 N2 Ir2 121.0(16) . . ?
C28 N2 Ir2 120.1(13) . . ?
C33 N3 C34 118(3) . . ?
C33 N3 Ir3 122.0(18) . . ?
C34 N3 Ir3 120(2) . . ?
C38 N4 C39 118.0(19) . . ?
C38 N4 Ir4 120.1(16) . . ?
C39 N4 Ir4 121.8(15) . . ?
C2 N5 C5 107.3(16) . . ?
C7 N6 C10 109.6(17) . . ?
C12 N7 C15 109.7(15) . . ?
C20 N8 C17 114.2(18) . . ?
C63 N9 C64 122(2) . . ?
C63 N9 Ir5 122.0(16) . . ?
C64 N9 Ir5 116.0(17) . . ?
C68 N10 C69 113(2) . . ?
C68 N10 Ir6 127.5(17) . . ?
C69 N10 Ir6 119.4(15) . . ?
C73 N11 C74 125(2) . . ?
C73 N11 Ir7 119.1(16) . . ?
C74 N11 Ir7 116.2(18) . . ?
C79 N12 C78 118.2(18) . . ?
C79 N12 Ir8 120.1(15) . . ?
C78 N12 Ir8 121.6(16) . . ?
C42 N13 C45 101.4(18) . . ?
C47 N14 C50 109.1(18) . . ?
C55 N15 C52 105.4(19) . . ?
C60 N16 C57 109(2) . . ?
C81 O1 Ir1 117.4(12) . . ?
C82 O2 Ir1 110.3(14) . . ?
C81 O3 Ir5 114.0(14) . . ?
C82 O4 Ir5 116.3(13) . . ?
C83 O5 Ir2 116.3(12) . . ?
C84 O6 Ir2 113.3(16) . . ?
C83 O7 Ir6 110.9(13) . . ?
C84 O8 Ir6 117.2(16) . . ?
C85 O9 Ir3 117.2(14) . . ?
C86 O10 Ir3 111.7(13) . . ?
C85 O11 Ir7 117.0(14) . . ?
C86 O12 Ir7 115.9(14) . . ?
C87 O13 Ir4 111.9(13) . . ?
C88 O14 Ir4 115.2(15) . . ?
C87 O15 Ir8 109.1(14) . . ?
C88 O16 Ir8 122.1(14) . . ?
C20 C1 C2 119(2) . . ?
C20 C1 C21 117.2(18) . . ?
C2 C1 C21 123.5(17) . . ?
N5 C2 C1 127.9(18) . . ?
N5 C2 C3 110.2(18) . . ?
C1 C2 C3 122(2) . . ?
C4 C3 C2 103(2) . . ?
C3 C4 C5 114(2) . . ?
C4 C5 N5 106(2) . . ?
C4 C5 C6 129(2) . . ?
N5 C5 C6 125(2) . . ?
C7 C6 C5 124.1(18) . . ?
C7 C6 C26 116.5(19) . . ?
C5 C6 C26 118.6(19) . . ?
C6 C7 N6 131(2) . . ?
C6 C7 C8 126(2) . . ?
N6 C7 C8 102(2) . . ?
C9 C8 C7 117(2) . . ?
C8 C9 C10 103(2) . . ?
C11 C10 N6 127(2) . . ?
C11 C10 C9 125(2) . . ?
N6 C10 C9 108.1(18) . . ?
C10 C11 C12 126(2) . . ?
C10 C11 C31 123(2) . . ?
C12 C11 C31 110(2) . . ?
N7 C12 C13 108.6(17) . . ?
N7 C12 C11 124.1(19) . . ?
C13 C12 C11 127(2) . . ?
C14 C13 C12 103(2) . . ?
C15 C14 C13 116(2) . . ?
C16 C15 C14 132(2) . . ?
C16 C15 N7 125(2) . . ?
C14 C15 N7 102.7(19) . . ?
C15 C16 C17 127(2) . . ?
C15 C16 C36 119(2) . . ?
C17 C16 C36 114(2) . . ?
C16 C17 N8 130(2) . . ?
C16 C17 C18 124.4(19) . . ?
N8 C17 C18 105.4(19) . . ?
C19 C18 C17 106(2) . . ?
C18 C19 C20 110(2) . . ?
C1 C20 N8 133(2) . . ?
C1 C20 C19 123(2) . . ?
N8 C20 C19 103.9(18) . . ?
C22 C21 C25 115(2) . . ?
C22 C21 C1 129(2) . . ?
C25 C21 C1 116(2) . . ?
C21 C22 C23 130(3) . . ?
C22 C23 N1 112(3) . . ?
N1 C24 C25 122(3) . . ?
C24 C25 C21 119(2) . . ?
C30 C26 C27 121(2) . . ?
C30 C26 C6 122(2) . . ?
C27 C26 C6 116(2) . . ?
C26 C27 C28 115(2) . . ?
N2 C28 C27 122.2(19) . . ?
N2 C29 C30 121(2) . . ?
C26 C30 C29 120(2) . . ?
C35 C31 C32 113(3) . . ?
C35 C31 C11 127(3) . . ?
C32 C31 C11 119(2) . . ?
C33 C32 C31 123(2) . . ?
N3 C33 C32 120(3) . . ?
C35 C34 N3 123(3) . . ?
C34 C35 C31 124(3) . . ?
C40 C36 C37 117.1(17) . . ?
C40 C36 C16 123.7(19) . . ?
C37 C36 C16 118.8(19) . . ?
C38 C37 C36 119(2) . . ?
N4 C38 C37 124(2) . . ?
N4 C39 C40 121(2) . . ?
C36 C40 C39 121.0(19) . . ?
C42 C41 C60 127(2) . . ?
C42 C41 C61 119.7(19) . . ?
C60 C41 C61 113(2) . . ?
C43 C42 N13 115(2) . . ?
C43 C42 C41 124(2) . . ?
N13 C42 C41 120.8(19) . . ?
C42 C43 C44 110(3) . . ?
C43 C44 C45 102(2) . . ?
C46 C45 N13 121(2) . . ?
C46 C45 C44 126(2) . . ?
N13 C45 C44 112.5(19) . . ?
C45 C46 C47 131(2) . . ?
C45 C46 C66 114(2) . . ?
C47 C46 C66 116(2) . . ?
N14 C47 C48 107(2) . . ?
N14 C47 C46 122.4(19) . . ?
C48 C47 C46 130(2) . . ?
C49 C48 C47 108(2) . . ?
C48 C49 C50 110(2) . . ?
C51 C50 N14 128(2) . . ?
C51 C50 C49 126(3) . . ?
N14 C50 C49 106(2) . . ?
C50 C51 C52 125(2) . . ?
C50 C51 C71 118(2) . . ?
C52 C51 C71 116(2) . . ?
C51 C52 N15 127(2) . . ?
C51 C52 C53 127(2) . . ?
N15 C52 C53 105.2(18) . . ?
C54 C53 C52 109(2) . . ?
C55 C54 C53 106(2) . . ?
C54 C55 N15 114(2) . . ?
C54 C55 C56 124(2) . . ?
N15 C55 C56 122(2) . . ?
C55 C56 C57 127(2) . . ?
C55 C56 C76 116(2) . . ?
C57 C56 C76 116.3(19) . . ?
N16 C57 C58 109(3) . . ?
N16 C57 C56 124(2) . . ?
C58 C57 C56 127(2) . . ?
C59 C58 C57 113(2) . . ?
C58 C59 C60 100(2) . . ?
N16 C60 C41 128(2) . . ?
N16 C60 C59 108(2) . . ?
C41 C60 C59 123(2) . . ?
C62 C61 C65 116(2) . . ?
C62 C61 C41 123(2) . . ?
C65 C61 C41 120(2) . . ?
C63 C62 C61 123(2) . . ?
C62 C63 N9 119(2) . . ?
C65 C64 N9 120(2) . . ?
C64 C65 C61 121(2) . . ?
C67 C66 C70 115(2) . . ?
C67 C66 C46 123(2) . . ?
C70 C66 C46 122(2) . . ?
C66 C67 C68 118(3) . . ?
N10 C68 C67 130(2) . . ?
C70 C69 N10 124(3) . . ?
C69 C70 C66 120(3) . . ?
C72 C71 C75 117(3) . . ?
C72 C71 C51 118(2) . . ?
C75 C71 C51 125(2) . . ?
C71 C72 C73 123(3) . . ?
N11 C73 C72 116(2) . . ?
N11 C74 C75 122(3) . . ?
C74 C75 C71 118(2) . . ?
C77 C76 C80 122(2) . . ?
C77 C76 C56 117.0(19) . . ?
C80 C76 C56 121(2) . . ?
C78 C77 C76 120(2) . . ?
C77 C78 N12 120(2) . . ?
N12 C79 C80 125.1(19) . . ?
C79 C80 C76 115(2) . . ?
O3 C81 O1 128.3(18) . . ?
O3 C81 C82 122(2) . . ?
O1 C81 C82 110(2) . . ?
O2 C82 O4 125.2(18) . . ?
O2 C82 C81 124(2) . . ?
O4 C82 C81 110(2) . . ?
O7 C83 O5 124.7(18) . . ?
O7 C83 C84 120(2) . . ?
O5 C83 C84 115.1(18) . . ?
O6 C84 O8 130(2) . . ?
O6 C84 C83 118(2) . . ?
O8 C84 C83 111(2) . . ?
O9 C85 O11 131(2) . . ?
O9 C85 C86 117(2) . . ?
O11 C85 C86 112(2) . . ?
O10 C86 O12 126(2) . . ?
O10 C86 C85 117(2) . . ?
O12 C86 C85 117(2) . . ?
O15 C87 O13 117.7(18) . . ?
O15 C87 C88 123(2) . . ?
O13 C87 C88 119(2) . . ?
O14 C88 O16 134(2) . . ?
O14 C88 C87 115(2) . . ?
O16 C88 C87 110(2) . . ?
C93 C89 C90 108.0 . . ?
C93 C89 C94 145(3) . . ?
C90 C89 C94 107(3) . . ?
C93 C89 Ir1 68.2(9) . . ?
C90 C89 Ir1 73.0(9) . . ?
C94 C89 Ir1 123.6(18) . . ?
C91 C90 C89 108.0 . . ?
C91 C90 C95 99(3) . . ?
C89 C90 C95 153(3) . . ?
C91 C90 Ir1 69.9(8) . . ?
C89 C90 Ir1 69.4(9) . . ?
C95 C90 Ir1 123(2) . . ?
C96 C91 C90 153(3) . . ?
C96 C91 C92 99(3) . . ?
C90 C91 C92 108.0 . . ?
C96 C91 Ir1 119(3) . . ?
C90 C91 Ir1 72.6(8) . . ?
C92 C91 Ir1 68.1(9) . . ?
C91 C92 C93 108.0 . . ?
C91 C92 C97 148(3) . . ?
C93 C92 C97 104(2) . . ?
C91 C92 Ir1 73.5(9) . . ?
C93 C92 Ir1 70.2(9) . . ?
C97 C92 Ir1 122.7(18) . . ?
C89 C93 C92 108.0 . . ?
C89 C93 C98 116(2) . . ?
C92 C93 C98 136(2) . . ?
C89 C93 Ir1 73.2(9) . . ?
C92 C93 Ir1 70.7(8) . . ?
C98 C93 Ir1 124.6(16) . . ?
C100 C99 C103 108.0 . . ?
C100 C99 C104 123.6(14) . . ?
C103 C99 C104 128.2(14) . . ?
C100 C99 Ir2 69.1(6) . . ?
C103 C99 Ir2 71.6(6) . . ?
C104 C99 Ir2 129.2(13) . . ?
C101 C100 C99 108.0 . . ?
C101 C100 C105 133.2(15) . . ?
C99 C100 C105 118.4(15) . . ?
C101 C100 Ir2 70.9(6) . . ?
C99 C100 Ir2 70.6(6) . . ?
C105 C100 Ir2 128.7(13) . . ?
C106 C101 C102 130.0(16) . . ?
C106 C101 C100 121.5(16) . . ?
C102 C101 C100 108.0 . . ?
C106 C101 Ir2 131.2(16) . . ?
C102 C101 Ir2 71.6(6) . . ?
C100 C101 Ir2 68.9(6) . . ?
C101 C102 C103 108.0 . . ?
C101 C102 C107 124.7(18) . . ?
C103 C102 C107 127.3(18) . . ?
C101 C102 Ir2 68.9(6) . . ?
C103 C102 Ir2 70.2(6) . . ?
C107 C102 Ir2 124.9(16) . . ?
C108 C103 C102 126.4(16) . . ?
C108 C103 C99 125.3(16) . . ?
C102 C103 C99 108.0 . . ?
C108 C103 Ir2 121.6(14) . . ?
C102 C103 Ir2 70.6(6) . . ?
C99 C103 Ir2 68.7(6) . . ?
C110 C109 C113 108.0 . . ?
C110 C109 C114 126.0 . . ?
C113 C109 C114 126.0 . . ?
C110 C109 Ir3 70.4(4) . . ?
C113 C109 Ir3 71.0(4) . . ?
C114 C109 Ir3 124.2(4) . . ?
C109 C110 C111 108.0 . . ?
C109 C110 C115 126.0 . . ?
C111 C110 C115 126.0 . . ?
C109 C110 Ir3 70.5(5) . . ?
C111 C110 Ir3 70.9(5) . . ?
C115 C110 Ir3 124.2(4) . . ?
C112 C111 C110 108.0 . . ?
C112 C111 C116 126.0 . . ?
C110 C111 C116 126.0 . . ?
C112 C111 Ir3 70.9(4) . . ?
C110 C111 Ir3 70.1(5) . . ?
C116 C111 Ir3 124.6(4) . . ?
C113 C112 C111 108.0 . . ?
C113 C112 C117 126.0 . . ?
C111 C112 C117 126.0 . . ?
C113 C112 Ir3 70.3(5) . . ?
C111 C112 Ir3 70.3(4) . . ?
C117 C112 Ir3 124.9(4) . . ?
C112 C113 C109 108.0 . . ?
C112 C113 C118 126.0 . . ?
C109 C113 C118 126.0 . . ?
C112 C113 Ir3 70.9(5) . . ?
C109 C113 Ir3 70.1(4) . . ?
C118 C113 Ir3 124.7(4) . . ?
C120 C119 C123 108.0 . . ?
C120 C119 C124 139.1(14) . . ?
C123 C119 C124 112.3(14) . . ?
C120 C119 Ir4 75.5(3) . . ?
C123 C119 Ir4 65.6(4) . . ?
C124 C119 Ir4 128.2(13) . . ?
C121 C120 C119 108.0 . . ?
C121 C120 C125 137.1(16) . . ?
C119 C120 C125 113.6(15) . . ?
C121 C120 Ir4 69.8(3) . . ?
C119 C120 Ir4 66.9(3) . . ?
C125 C120 Ir4 117.5(15) . . ?
C120 C121 C122 108.0 . . ?
C120 C121 C126 111.7(13) . . ?
C122 C121 C126 139.4(13) . . ?
C120 C121 Ir4 73.2(4) . . ?
C122 C121 Ir4 65.2(4) . . ?
C126 C121 Ir4 119.3(12) . . ?
C123 C122 C121 108.0 . . ?
C123 C122 C128 141.0(12) . . ?
C121 C122 C128 110.8(12) . . ?
C123 C122 Ir4 68.0(3) . . ?
C121 C122 Ir4 76.2(4) . . ?
C128 C122 Ir4 125.4(13) . . ?
C122 C123 C119 108.0 . . ?
C122 C123 C127 113.0(15) . . ?
C119 C123 C127 136.5(15) . . ?
C122 C123 Ir4 71.4(4) . . ?
C119 C123 Ir4 74.7(4) . . ?
C127 C123 Ir4 131.7(14) . . ?
C133 C129 C130 108.0 . . ?
C133 C129 C134 126.0 . . ?
C130 C129 C134 126.0 . . ?
C133 C129 Ir5 67.1(4) . . ?
C130 C129 Ir5 73.6(3) . . ?
C134 C129 Ir5 124.9(3) . . ?
C131 C130 C129 108.0 . . ?
C131 C130 C135 126.0 . . ?
C129 C130 C135 126.0 . . ?
C131 C130 Ir5 70.4(3) . . ?
C129 C130 Ir5 66.9(3) . . ?
C135 C130 Ir5 128.3(3) . . ?
C130 C131 C132 108.0 . . ?
C130 C131 C136 126.0 . . ?
C132 C131 C136 126.0 . . ?
C130 C131 Ir5 70.9(3) . . ?
C132 C131 Ir5 66.6(4) . . ?
C136 C131 Ir5 128.0(3) . . ?
C133 C132 C131 108.0 . . ?
C133 C132 C137 126.0 . . ?
C131 C132 C137 126.0 . . ?
C133 C132 Ir5 67.4(3) . . ?
C131 C132 Ir5 73.7(4) . . ?
C137 C132 Ir5 124.4(3) . . ?
C129 C133 C132 108.0 . . ?
C129 C133 C138 126.0 . . ?
C132 C133 C138 126.0 . . ?
C129 C133 Ir5 71.9(4) . . ?
C132 C133 Ir5 71.4(3) . . ?
C138 C133 Ir5 122.4(3) . . ?
C140 C139 C143 108.0 . . ?
C140 C139 C144 126.0 . . ?
C143 C139 C144 126.0 . . ?
C140 C139 Ir5 68.8(3) . . ?
C143 C139 Ir5 72.3(4) . . ?
C144 C139 Ir5 124.4(3) . . ?
C139 C140 C141 108.0 . . ?
C139 C140 C145 126.0 . . ?
C141 C140 C145 126.0 . . ?
C139 C140 Ir5 72.2(3) . . ?
C141 C140 Ir5 70.8(3) . . ?
C145 C140 Ir5 122.7(3) . . ?
C142 C141 C140 108.0 . . ?
C142 C141 C146 126.0 . . ?
C140 C141 C146 126.0 . . ?
C142 C141 Ir5 72.6(4) . . ?
C140 C141 Ir5 69.9(4) . . ?
C146 C141 Ir5 123.2(3) . . ?
C141 C142 C143 108.0 . . ?
C141 C142 C147 126.0 . . ?
C143 C142 C147 126.0 . . ?
C141 C142 Ir5 68.7(3) . . ?
C143 C142 Ir5 71.7(3) . . ?
C147 C142 Ir5 125.2(3) . . ?
C139 C143 C142 108.0 . . ?
C139 C143 C148 126.0 . . ?
C142 C143 C148 126.0 . . ?
C139 C143 Ir5 69.4(4) . . ?
C142 C143 Ir5 70.2(3) . . ?
C148 C143 Ir5 125.9(3) . . ?
C150 C149 C153 108.0 . . ?
C150 C149 C154 134.0(17) . . ?
C153 C149 C154 118.0(17) . . ?
C150 C149 Ir6 71.3(5) . . ?
C153 C149 Ir6 69.4(6) . . ?
C154 C149 Ir6 124.6(17) . . ?
C149 C150 C151 108.0 . . ?
C149 C150 C155 121(2) . . ?
C151 C150 C155 130(2) . . ?
C149 C150 Ir6 69.0(4) . . ?
C151 C150 Ir6 70.5(5) . . ?
C155 C150 Ir6 118.0(17) . . ?
C150 C151 C152 108.0 . . ?
C150 C151 C156 118.8(17) . . ?
C152 C151 C156 132.4(17) . . ?
C150 C151 Ir6 70.1(5) . . ?
C152 C151 Ir6 69.1(5) . . ?
C156 C151 Ir6 133.8(17) . . ?
C157 C152 C151 113(2) . . ?
C157 C152 C153 138.1(19) . . ?
C151 C152 C153 108.0 . . ?
C157 C152 Ir6 134.3(16) . . ?
C151 C152 Ir6 71.3(5) . . ?
C153 C152 Ir6 69.1(4) . . ?
C152 C153 C149 108.0 . . ?
C152 C153 C158 118.0(18) . . ?
C149 C153 C158 133.9(18) . . ?
C152 C153 Ir6 70.8(5) . . ?
C149 C153 Ir6 70.5(5) . . ?
C158 C153 Ir6 121.7(17) . . ?
C163 C159 C160 108.0 . . ?
C163 C159 C164 117(3) . . ?
C160 C159 C164 134(3) . . ?
C163 C159 Ir7 71.2(8) . . ?
C160 C159 Ir7 72.1(9) . . ?
C164 C159 Ir7 131(2) . . ?
C159 C160 C161 108.0 . . ?
C159 C160 C165 115(3) . . ?
C161 C160 C165 136(3) . . ?
C159 C160 Ir7 70.7(10) . . ?
C161 C160 Ir7 71.8(9) . . ?
C165 C160 Ir7 132(2) . . ?
C162 C161 C160 108.0 . . ?
C162 C161 C166 123(3) . . ?
C160 C161 C166 129(3) . . ?
C162 C161 Ir7 71.0(8) . . ?
C160 C161 Ir7 71.2(8) . . ?
C166 C161 Ir7 123(2) . . ?
C161 C162 C163 108.0 . . ?
C161 C162 C167 113(3) . . ?
C163 C162 C167 139(3) . . ?
C161 C162 Ir7 72.0(8) . . ?
C163 C162 Ir7 70.7(10) . . ?
C167 C162 Ir7 123(2) . . ?
C159 C163 C162 108.0 . . ?
C159 C163 C168 120(3) . . ?
C162 C163 C168 132(3) . . ?
C159 C163 Ir7 71.4(8) . . ?
C162 C163 Ir7 72.0(9) . . ?
C168 C163 Ir7 118(2) . . ?
C170 C169 C173 108.0 . . ?
C170 C169 C174 126.0 . . ?
C173 C169 C174 126.0 . . ?
C170 C169 Ir8 74.3(5) . . ?
C173 C169 Ir8 68.3(5) . . ?
C174 C169 Ir8 123.0(5) . . ?
C169 C170 C171 108.0 . . ?
C169 C170 C175 126.0 . . ?
C171 C170 C175 126.0 . . ?
C169 C170 Ir8 68.5(5) . . ?
C171 C170 Ir8 71.1(5) . . ?
C175 C170 Ir8 126.1(5) . . ?
C172 C171 C170 108.0 . . ?
C172 C171 C176 126.0 . . ?
C170 C171 C176 126.0 . . ?
C172 C171 Ir8 67.9(5) . . ?
C170 C171 Ir8 72.1(5) . . ?
C176 C171 Ir8 125.5(5) . . ?
C173 C172 C171 108.0 . . ?
C173 C172 C177 126.0 . . ?
C171 C172 C177 126.0 . . ?
C173 C172 Ir8 69.1(5) . . ?
C171 C172 Ir8 74.5(5) . . ?
C177 C172 Ir8 122.1(5) . . ?
C169 C173 C172 108.0 . . ?
C169 C173 C178 126.0 . . ?
C172 C173 C178 126.0 . . ?
C169 C173 Ir8 73.1(5) . . ?
C172 C173 Ir8 72.1(6) . . ?
C178 C173 Ir8 120.5(5) . . ?
C180 C179 C183 108.0 . . ?
C180 C179 C184 126.0 . . ?
C183 C179 C184 126.0 . . ?
C180 C179 Ir8 67.8(6) . . ?
C183 C179 Ir8 68.5(5) . . ?
C184 C179 Ir8 129.3(5) . . ?
C179 C180 C181 108.0 . . ?
C179 C180 C185 126.0 . . ?
C181 C180 C185 126.0 . . ?
C179 C180 Ir8 73.4(6) . . ?
C181 C180 Ir8 65.7(5) . . ?
C185 C180 Ir8 126.4(5) . . ?
C182 C181 C180 108.0 . . ?
C182 C181 C186 126.0 . . ?
C180 C181 C186 126.0 . . ?
C182 C181 Ir8 69.6(6) . . ?
C180 C181 Ir8 73.8(6) . . ?
C186 C181 Ir8 122.3(6) . . ?
C183 C182 C181 108.0 . . ?
C183 C182 C187 126.0 . . ?
C181 C182 C187 126.0 . . ?
C183 C182 Ir8 74.2(6) . . ?
C181 C182 Ir8 68.8(6) . . ?
C187 C182 Ir8 122.7(5) . . ?
C182 C183 C179 108.0 . . ?
C182 C183 C188 126.0 . . ?
C179 C183 C188 126.0 . . ?
C182 C183 Ir8 65.6(5) . . ?
C179 C183 Ir8 72.9(5) . . ?
C188 C183 Ir8 127.0(5) . . ?
O19 S1 O18 119.8(13) . . ?
O19 S1 O17 114.2(13) . . ?
O18 S1 O17 117.5(15) . . ?
O19 S1 C189 111(2) . . ?
O18 S1 C189 92.4(17) . . ?
O17 S1 C189 95.6(18) . . ?
F2 C189 F3 115(4) . . ?
F2 C189 F1 124(6) . . ?
F3 C189 F1 88(3) . . ?
F2 C189 S1 121(5) . . ?
F3 C189 S1 103(4) . . ?
F1 C189 S1 99(3) . . ?
O22 S2 O23 124(2) . . ?
O22 S2 O21 111(2) . . ?
O23 S2 O21 110(2) . . ?
O22 S2 C191 99.6(17) . . ?
O23 S2 C191 105(3) . . ?
O21 S2 C191 105(2) . . ?
F5 C191 F6 112(4) . . ?
F5 C191 F4 98(3) . . ?
F6 C191 F4 106(4) . . ?
F5 C191 S2 121(4) . . ?
F6 C191 S2 108(3) . . ?
F4 C191 S2 110(3) . . ?
O24 S3 O26 130(5) . . ?
O24 S3 C192 119(4) . . ?
O26 S3 C192 110(4) . . ?
O24 S3 O25 80(3) . . ?
O26 S3 O25 99(4) . . ?
C192 S3 O25 102(4) . . ?
S3 O24 O25 54(3) . . ?
S3 O25 O24 47(2) . . ?
F9 C192 F8 113(4) . . ?
F9 C192 S3 124(4) . . ?
F8 C192 S3 106(4) . . ?
F9 C192 F7 103(3) . . ?
F8 C192 F7 103(3) . . ?
S3 C192 F7 107(4) . . ?

loop_
_geom_bond_atom_site_label_1
_geom_bond_atom_site_label_2
_geom_bond_distance
_geom_bond_site_symmetry_2
_geom_bond_publ_flag
Ir1 C93 2.086(18) . ?
Ir1 C92 2.093(19) . ?
Ir1 O1 2.102(12) . ?
Ir1 N1 2.13(2) . ?
Ir1 C89 2.15(2) . ?
Ir1 O2 2.156(12) . ?
Ir1 C91 2.16(3) . ?
Ir1 C90 2.20(3) . ?
Ir2 O5 2.090(12) . ?
Ir2 C100 2.120(15) . ?
Ir2 C99 2.140(16) . ?
Ir2 C101 2.149(15) . ?
Ir2 N2 2.154(14) . ?
Ir2 C103 2.180(16) . ?
Ir2 C102 2.185(15) . ?
Ir2 O6 2.217(14) . ?
Ir3 O9 2.114(13) . ?
Ir3 C110 2.143(11) . ?
Ir3 C109 2.143(14) . ?
Ir3 N3 2.15(2) . ?
Ir3 C111 2.155(12) . ?
Ir3 C113 2.155(14) . ?
Ir3 C112 2.162(13) . ?
Ir3 O10 2.207(15) . ?
Ir4 C123 2.016(12) . ?
Ir4 C122 2.060(13) . ?
Ir4 O13 2.085(13) . ?
Ir4 N4 2.122(14) . ?
Ir4 C119 2.135(11) . ?
Ir4 O14 2.189(17) . ?
Ir4 C121 2.203(12) . ?
Ir4 C120 2.247(12) . ?
Ir5 C133 2.031(9) . ?
Ir5 O4 2.055(15) . ?
Ir5 C132 2.084(10) . ?
Ir5 C129 2.096(9) . ?
Ir5 N9 2.10(2) . ?
Ir5 O3 2.118(12) . ?
Ir5 C140 2.123(11) . ?
Ir5 C141 2.135(9) . ?
Ir5 C139 2.167(10) . ?
Ir5 C131 2.179(10) . ?
Ir5 C130 2.186(12) . ?
Ir5 C142 2.187(10) . ?
Ir6 O8 1.976(15) . ?
Ir6 N10 2.082(13) . ?
Ir6 C153 2.128(15) . ?
Ir6 C149 2.143(14) . ?
Ir6 O7 2.147(14) . ?
Ir6 C152 2.151(15) . ?
Ir6 C150 2.175(15) . ?
Ir6 C151 2.180(13) . ?
Ir7 O12 2.030(14) . ?
Ir7 C163 2.07(2) . ?
Ir7 C159 2.07(2) . ?
Ir7 C162 2.09(2) . ?
Ir7 C160 2.092(19) . ?
Ir7 C161 2.10(2) . ?
Ir7 N11 2.15(2) . ?
Ir7 O11 2.153(11) . ?
Ir8 C181 1.976(13) . ?
Ir8 C182 1.986(14) . ?
Ir8 O16 2.055(14) . ?
Ir8 C180 2.083(14) . ?
Ir8 C183 2.098(17) . ?
Ir8 N12 2.113(17) . ?
Ir8 C173 2.143(15) . ?
Ir8 C179 2.155(16) . ?
Ir8 C172 2.183(13) . ?
Ir8 C169 2.207(16) . ?
Ir8 O15 2.211(16) . ?
Ir8 C171 2.269(14) . ?
N1 C24 1.35(3) . ?
N1 C23 1.43(3) . ?
N2 C29 1.29(2) . ?
N2 C28 1.30(2) . ?
N3 C33 1.31(3) . ?
N3 C34 1.42(3) . ?
N4 C38 1.29(2) . ?
N4 C39 1.36(3) . ?
N5 C2 1.35(3) . ?
N5 C5 1.41(2) . ?
N6 C7 1.36(2) . ?
N6 C10 1.37(3) . ?
N7 C12 1.36(2) . ?
N7 C15 1.46(2) . ?
N8 C20 1.38(3) . ?
N8 C17 1.41(2) . ?
N9 C63 1.38(3) . ?
N9 C64 1.40(3) . ?
N10 C68 1.23(2) . ?
N10 C69 1.38(3) . ?
N11 C73 1.31(3) . ?
N11 C74 1.34(3) . ?
N12 C79 1.36(2) . ?
N12 C78 1.39(3) . ?
N13 C42 1.39(3) . ?
N13 C45 1.46(2) . ?
N14 C47 1.39(2) . ?
N14 C50 1.40(3) . ?
N15 C55 1.38(2) . ?
N15 C52 1.39(2) . ?
N16 C60 1.34(3) . ?
N16 C57 1.35(3) . ?
O1 C81 1.33(2) . ?
O2 C82 1.24(2) . ?
O3 C81 1.17(2) . ?
O4 C82 1.35(2) . ?
O5 C83 1.32(2) . ?
O6 C84 1.24(2) . ?
O7 C83 1.221(18) . ?
O8 C84 1.34(3) . ?
O9 C85 1.23(2) . ?
O10 C86 1.29(2) . ?
O11 C85 1.23(2) . ?
O12 C86 1.29(2) . ?
O13 C87 1.31(2) . ?
O14 C88 1.19(2) . ?
O15 C87 1.27(2) . ?
O16 C88 1.26(2) . ?
C1 C20 1.32(3) . ?
C1 C2 1.41(2) . ?
C1 C21 1.47(3) . ?
C2 C3 1.45(3) . ?
C3 C4 1.35(3) . ?
C4 C5 1.37(3) . ?
C5 C6 1.42(3) . ?
C6 C7 1.31(3) . ?
C6 C26 1.51(2) . ?
C7 C8 1.42(3) . ?
C8 C9 1.26(3) . ?
C9 C10 1.45(3) . ?
C10 C11 1.33(3) . ?
C11 C12 1.46(3) . ?
C11 C31 1.52(4) . ?
C12 C13 1.45(3) . ?
C13 C14 1.38(3) . ?
C14 C15 1.35(3) . ?
C15 C16 1.33(3) . ?
C16 C17 1.37(3) . ?
C16 C36 1.46(2) . ?
C17 C18 1.53(3) . ?
C18 C19 1.39(3) . ?
C19 C20 1.52(3) . ?
C21 C22 1.32(3) . ?
C21 C25 1.43(3) . ?
C22 C23 1.38(4) . ?
C24 C25 1.36(3) . ?
C26 C30 1.26(2) . ?
C26 C27 1.35(3) . ?
C27 C28 1.46(2) . ?
C29 C30 1.44(3) . ?
C31 C35 1.32(3) . ?
C31 C32 1.47(3) . ?
C32 C33 1.35(3) . ?
C34 C35 1.27(3) . ?
C36 C40 1.32(2) . ?
C36 C37 1.42(3) . ?
C37 C38 1.40(3) . ?
C39 C40 1.43(3) . ?
C41 C42 1.40(3) . ?
C41 C60 1.41(3) . ?
C41 C61 1.52(3) . ?
C42 C43 1.37(3) . ?
C43 C44 1.44(3) . ?
C44 C45 1.47(3) . ?
C45 C46 1.37(3) . ?
C46 C47 1.42(3) . ?
C46 C66 1.45(3) . ?
C47 C48 1.41(3) . ?
C48 C49 1.36(3) . ?
C49 C50 1.41(3) . ?
C50 C51 1.33(3) . ?
C51 C52 1.39(3) . ?
C51 C71 1.46(3) . ?
C52 C53 1.47(3) . ?
C53 C54 1.35(3) . ?
C54 C55 1.34(3) . ?
C55 C56 1.44(3) . ?
C56 C57 1.46(3) . ?
C56 C76 1.51(3) . ?
C57 C58 1.41(3) . ?
C58 C59 1.34(3) . ?
C59 C60 1.60(3) . ?
C61 C62 1.41(3) . ?
C61 C65 1.47(3) . ?
C62 C63 1.35(3) . ?
C64 C65 1.34(3) . ?
C66 C67 1.36(3) . ?
C66 C70 1.41(3) . ?
C67 C68 1.41(3) . ?
C69 C70 1.36(3) . ?
C71 C72 1.38(3) . ?
C71 C75 1.44(3) . ?
C72 C73 1.44(3) . ?
C74 C75 1.39(3) . ?
C76 C77 1.38(3) . ?
C76 C80 1.39(3) . ?
C77 C78 1.37(3) . ?
C79 C80 1.37(3) . ?
C81 C82 1.499(10) . ?
C83 C84 1.53(3) . ?
C85 C86 1.55(3) . ?
C87 C88 1.496(10) . ?
C89 C93 1.401(14) . ?
C89 C90 1.401(14) . ?
C89 C94 1.43(3) . ?
C90 C91 1.401(14) . ?
C90 C95 1.57(5) . ?
C91 C96 1.39(5) . ?
C91 C92 1.401(14) . ?
C92 C93 1.401(14) . ?
C92 C97 1.68(4) . ?
C93 C98 1.62(3) . ?
C99 C100 1.467(11) . ?
C99 C103 1.467(11) . ?
C99 C104 1.59(3) . ?
C100 C101 1.467(11) . ?
C100 C105 1.49(2) . ?
C101 C106 1.44(3) . ?
C101 C102 1.467(11) . ?
C102 C103 1.467(11) . ?
C102 C107 1.50(3) . ?
C103 C108 1.44(2) . ?
C109 C110 1.4338(18) . ?
C109 C113 1.4339(18) . ?
C109 C114 1.5243(19) . ?
C110 C111 1.4339(18) . ?
C110 C115 1.5243(19) . ?
C111 C112 1.4339(18) . ?
C111 C116 1.5242(19) . ?
C112 C113 1.4339(18) . ?
C112 C117 1.5242(19) . ?
C113 C118 1.5242(19) . ?
C119 C120 1.4138(18) . ?
C119 C123 1.4138(18) . ?
C119 C124 1.53(3) . ?
C120 C121 1.4137(18) . ?
C120 C125 1.55(3) . ?
C121 C122 1.4139(18) . ?
C121 C126 1.58(3) . ?
C122 C123 1.4137(18) . ?
C122 C128 1.65(3) . ?
C123 C127 1.49(3) . ?
C129 C133 1.4486(18) . ?
C129 C130 1.4486(18) . ?
C129 C134 1.5399(19) . ?
C130 C131 1.4486(19) . ?
C130 C135 1.5399(19) . ?
C131 C132 1.4487(18) . ?
C131 C136 1.5399(19) . ?
C132 C133 1.4487(18) . ?
C132 C137 1.540(2) . ?
C133 C138 1.5400(19) . ?
C139 C140 1.4335(18) . ?
C139 C143 1.4335(18) . ?
C139 C144 1.524(2) . ?
C140 C141 1.4335(18) . ?
C140 C145 1.5237(19) . ?
C141 C142 1.4335(18) . ?
C141 C146 1.5238(19) . ?
C142 C143 1.4335(18) . ?
C142 C147 1.5237(19) . ?
C143 C148 1.5237(19) . ?
C149 C150 1.4672(19) . ?
C149 C153 1.4673(18) . ?
C149 C154 1.59(4) . ?
C150 C151 1.4672(18) . ?
C150 C155 1.57(4) . ?
C151 C152 1.4673(19) . ?
C151 C156 1.54(4) . ?
C152 C157 1.38(3) . ?
C152 C153 1.4673(19) . ?
C153 C158 1.59(4) . ?
C159 C163 1.331(13) . ?
C159 C160 1.331(13) . ?
C159 C164 1.41(4) . ?
C160 C161 1.331(13) . ?
C160 C165 1.58(5) . ?
C161 C162 1.331(13) . ?
C161 C166 1.52(5) . ?
C162 C163 1.331(13) . ?
C162 C167 1.43(4) . ?
C163 C168 1.512(10) . ?
C169 C170 1.437(9) . ?
C169 C173 1.437(9) . ?
C169 C174 1.528(9) . ?
C170 C171 1.437(9) . ?
C170 C175 1.528(9) . ?
C171 C172 1.437(9) . ?
C171 C176 1.528(9) . ?
C172 C173 1.437(8) . ?
C172 C177 1.528(9) . ?
C173 C178 1.528(9) . ?
C179 C180 1.409(8) . ?
C179 C183 1.409(8) . ?
C179 C184 1.498(9) . ?
C180 C181 1.409(8) . ?
C180 C185 1.498(9) . ?
C181 C182 1.409(8) . ?
C181 C186 1.498(9) . ?
C182 C183 1.409(8) . ?
C182 C187 1.498(9) . ?
C183 C188 1.498(9) . ?
S1 O19 1.402(18) . ?
S1 O18 1.425(19) . ?
S1 O17 1.43(2) . ?
S1 C189 1.87(6) . ?
C189 F2 1.14(5) . ?
C189 F3 1.52(4) . ?
C189 F1 1.59(4) . ?
S2 O22 1.32(3) . ?
S2 O23 1.33(3) . ?
S2 O21 1.39(3) . ?
S2 C191 1.77(4) . ?
C191 F5 1.26(5) . ?
C191 F6 1.36(4) . ?
C191 F4 1.36(4) . ?
S3 O24 1.29(7) . ?
S3 O26 1.29(5) . ?
S3 C192 1.39(4) . ?
S3 O25 1.42(4) . ?
O24 O25 1.74(6) . ?
C192 F9 1.16(4) . ?
C192 F8 1.36(4) . ?
C192 F7 1.61(5) . ?
